data_7708600
loop_
_publ_author_name
'Bezzubov, Stanislav'
'Ermolov, Kirill'
'Gorbunov, Alexander'
'Kalle, Paulina'
'Lentin, Ivan'
'Latyshev, Gennadij'
'Kovalev, Vladimir'
'Vatsouro, Ivan'

_publ_section_title
;
 Inherently dinuclear iridium(III) meso architectures accessed by
 cyclometalation of calix[4]arene-based bis(aryltriazoles)
;
_journal_name_full 'Dalton Transactions'
_journal_paper_doi 10.1039/D1DT03579G
_journal_year 2021
_chemical_formula_moiety 'C164 H184 Ir2 N16 O8, 2(Cl), 2(C H2 Cl2)'
_chemical_formula_sum 'C166 H188 Cl6 Ir2 N16 O8'
_chemical_formula_weight 3132.41
_space_group_crystal_system monoclinic
_space_group_IT_number 14
_space_group_name_Hall '-P 2ybc'
_space_group_name_H-M_alt 'P 1 21/c 1'
_atom_sites_solution_hydrogens geom
_audit_creation_date 2020-11-18
_audit_creation_method
;
Olex2 1.2
(compiled 2018.05.29 svn.r3508 for OlexSys, GUI svn.r5506)
;
_audit_update_record
;
2020-11-18 deposited with the CCDC.	2021-10-27 downloaded from the CCDC.
;
_cell_angle_alpha 90
_cell_angle_beta 97.424(2)
_cell_angle_gamma 90
_cell_formula_units_Z 2
_cell_length_a 19.9988(10)
_cell_length_b 16.5267(8)
_cell_length_c 29.1477(13)
_cell_measurement_reflns_used 9993
_cell_measurement_temperature 148.0
_cell_measurement_theta_max 26.25
_cell_measurement_theta_min 2.22
_cell_volume 9553.0(8)
_computing_cell_refinement 'APEX3 v.2017.3_0 (Bruker AXS, 2017)'
_computing_data_collection 'APEX3 v.2017.3_0 (Bruker AXS, 2017)'
_computing_data_reduction 'SAINT v8.38A (Bruker AXS, 2016)'
_computing_molecular_graphics 'Olex2 (Dolomanov et al., 2009)'
_computing_publication_material 'Olex2 (Dolomanov et al., 2009)'
_computing_structure_refinement 'ShelXL (Sheldrick, 2015)'
_computing_structure_solution 'SHELXT 2018/2 (Sheldrick, 2018)'
_diffrn_ambient_temperature 150
_diffrn_detector 'PHOTON III area detector'
_diffrn_detector_area_resol_mean 10.4
_diffrn_detector_type mixed-mode
_diffrn_measured_fraction_theta_full 0.993
_diffrn_measured_fraction_theta_max 0.993
_diffrn_measurement_device 'three-circle diffractometer'
_diffrn_measurement_device_type 'Bruker D8 Venture'
_diffrn_measurement_method \w-scan
_diffrn_radiation_monochromator 'mirror optics'
_diffrn_radiation_probe x-ray
_diffrn_radiation_type MoK\a
_diffrn_radiation_wavelength 0.71073
_diffrn_reflns_av_R_equivalents 0.0432
_diffrn_reflns_av_unetI/netI 0.0665
_diffrn_reflns_Laue_measured_fraction_full 0.993
_diffrn_reflns_Laue_measured_fraction_max 0.993
_diffrn_reflns_limit_h_max 21
_diffrn_reflns_limit_h_min -23
_diffrn_reflns_limit_k_max 19
_diffrn_reflns_limit_k_min -16
_diffrn_reflns_limit_l_max 34
_diffrn_reflns_limit_l_min -34
_diffrn_reflns_number 44998
_diffrn_reflns_point_group_measured_fraction_full 0.993
_diffrn_reflns_point_group_measured_fraction_max 0.993
_diffrn_reflns_theta_full 25.050
_diffrn_reflns_theta_max 25.050
_diffrn_reflns_theta_min 1.633
_diffrn_source 'microfocus sealed X-ray tube'
_diffrn_source_type 'Incoatec I\ms 3.0'
_diffrn_standards_number 0
_exptl_absorpt_coefficient_mu 1.526
_exptl_absorpt_correction_T_max 0.7454
_exptl_absorpt_correction_T_min 0.4956
_exptl_absorpt_correction_type multi-scan
_exptl_absorpt_process_details
'SADABS-2016/2 (Bruker,2016/2) was used for absorption correction. wR2(int) was 0.0888 before and 0.0429 after correction. The Ratio of minimum to maximum transmission is 0.6649. The \l/2 correction factor is Not present.'
_exptl_crystal_colour yellow
_exptl_crystal_colour_primary yellow
_exptl_crystal_density_diffrn 1.089
_exptl_crystal_description plate
_exptl_crystal_F_000 3232
_exptl_crystal_preparation Luminescent
_exptl_crystal_recrystallization_method 'Re-crystallisation from solvent: CH2Cl2'
_exptl_crystal_size_max 0.22
_exptl_crystal_size_mid 0.16
_exptl_crystal_size_min 0.03
_refine_diff_density_max 3.116
_refine_diff_density_min -1.100
_refine_diff_density_rms 0.110
_refine_ls_extinction_method none
_refine_ls_goodness_of_fit_ref 1.032
_refine_ls_hydrogen_treatment constr
_refine_ls_matrix_type full
_refine_ls_number_parameters 889
_refine_ls_number_reflns 16802
_refine_ls_number_restraints 65
_refine_ls_restrained_S_all 1.032
_refine_ls_R_factor_all 0.1035
_refine_ls_R_factor_gt 0.0701
_refine_ls_shift/su_max 0.001
_refine_ls_shift/su_mean 0.000
_refine_ls_structure_factor_coef Fsqd
_refine_ls_weighting_details 'w=1/[\s^2^(Fo^2^)+(0.0721P)^2^+55.2001P] where P=(Fo^2^+2Fc^2^)/3'
_refine_ls_weighting_scheme calc
_refine_ls_wR_factor_gt 0.1673
_refine_ls_wR_factor_ref 0.1838
_reflns_Friedel_coverage 0.000
_reflns_number_gt 11655
_reflns_number_total 16802
_reflns_threshold_expression 'I > 2\s(I)'
_cod_data_source_file d1dt03579g2.cif
_cod_data_source_block v864_full
_cod_database_code 7708600
_shelx_shelxl_version_number 2014/7
_shelx_space_group_comment
;
The symmetry employed for this shelxl refinement is uniquely defined
by the following loop, which should always be used as a source of
symmetry information in preference to the above space-group names.
They are only intended as comments.
;
_shelx_estimated_absorpt_t_max 0.956
_shelx_estimated_absorpt_t_min 0.730
_olex2_refinement_description
;
1. Fixed Uiso
 At 1.2 times of:
  All C(H) groups, All C(H,H) groups, All C(H,H,H,H) groups
 At 1.5 times of:
  All C(H,H,H) groups
2. Restrained distances
 C3-C0 = C1AA-C0AA
 1.54 with sigma of 0.01
 C1AA-C022 \\sim C022-C0
 with sigma of 0.02
 C6-C02E \\sim C9-C02E \\sim C7-C02E \\sim C4-C02E \\sim C5-C02E \\sim C8-C02E
 with sigma of 0.02
 C21-C10B \\sim C22-C10B
 with sigma of 0.02
 C21-C10B \\sim C22-C10B \\sim C10-C10B
 with sigma of 0.02
 C13-C02C \\sim C16-C02C \\sim C14-C02C \\sim C11-C02C \\sim C12-C02C \\sim
C15-C02C
 with sigma of 0.02
 C1D-C1B \\sim C20-C18 \\sim C20-C17 \\sim C1D-C1A \\sim C1D-C1C \\sim C20-C19
 with sigma of 0.02
 C20-C021 \\sim C1D-C021
 with sigma of 0.02
 C1E-C10A \\sim C21-C10B \\sim C10B-C10 \\sim C10A-C1F \\sim C1G-C10A \\sim
C22-C10B
 with sigma of 0.02
 C10A-C017 \\sim C10B-C017
 with sigma of 0.02
3. Uiso/Uaniso restraints and constraints
Uanis(C0) = Uanis(C1AA) = Uanis(C0AA) = Uanis(C3)
Uanis(C1AA) = Uanis(C0) = Uanis(C0AA) = Uanis(C3) = Uanis(C022)
Uanis(C8) = Uanis(C5) = Uanis(C4) = Uanis(C7) = Uanis(C9) = Uanis(C6)
Uanis(C15) = Uanis(C12) = Uanis(C11) = Uanis(C14) = Uanis(C16) = Uanis(C13)
Uanis(C1A) = Uanis(C17) = Uanis(C1B) = Uanis(C18) = Uanis(C1C) = Uanis(C19) =
Uanis(C1D) = Uanis(C20)
Uanis(C10B) = Uanis(C21) = Uanis(C22) = Uanis(C10) = Uanis(C1E) = Uanis(C10A) =
Uanis(C1F) = Uanis(C1G)
Uanis(Cl03) = Uanis(Cl00)
4. Others
 Fixed Sof: H02C(0.4) H02D(0.4) H02A(0.6) H02B(0.6) C20(0.63) C13(0.6)
 H13A(0.6) H13B(0.6) H13C(0.6) C10B(0.63) C0(0.4) H0A(0.4) H0B(0.4) C4(0.5)
 H4A(0.5) H4B(0.5) H4C(0.5) C0AA(0.6) H0AA(0.6) H0AB(0.6) H0AC(0.6) C12(0.6)
 H12A(0.6) H12B(0.6) H12C(0.6) C18(0.63) H18A(0.63) H18B(0.63) H18C(0.63)
 C17(0.63) H17A(0.63) H17B(0.63) H17C(0.63) C21(0.63) H21A(0.63) H21B(0.63)
 H21C(0.63) C11(0.4) H11A(0.4) H11B(0.4) H11C(0.4) C5(0.5) H5A(0.5) H5B(0.5)
 H5C(0.5) C22(0.63) H22A(0.63) H22B(0.63) H22C(0.63) C19(0.63) H19A(0.63)
 H19B(0.63) H19C(0.63) C6(0.5) H6A(0.5) H6B(0.5) H6C(0.5) C1AA(0.6) H1AA(0.6)
 H1AB(0.6) C3(0.4) H3A(0.4) H3B(0.4) H3C(0.4) C7(0.5) H7A(0.5) H7B(0.5)
 H7C(0.5) C8(0.5) H8A(0.5) H8B(0.5) H8C(0.5) C9(0.5) H9A(0.5) H9B(0.5) H9C(0.5)
 C10(0.63) H10A(0.63) H10B(0.63) H10C(0.63) C14(0.6) H14A(0.6) H14B(0.6)
 H14C(0.6) C15(0.4) H15A(0.4) H15B(0.4) H15C(0.4) C16(0.4) H16A(0.4) H16B(0.4)
 H16C(0.4) C1A(0.37) H1AC(0.37) H1AD(0.37) H1AE(0.37) C1B(0.37) H1BA(0.37)
 H1BB(0.37) H1BC(0.37) C1C(0.37) H1CA(0.37) H1CB(0.37) H1CC(0.37) C1D(0.37)
 C1E(0.37) H1EA(0.37) H1EB(0.37) H1EC(0.37) C10A(0.37) C1F(0.37) H1FA(0.37)
 H1FB(0.37) H1FC(0.37) C1G(0.37) H1GA(0.37) H1GB(0.37) H1GC(0.37)
5.a Secondary CH2 refined with riding coordinates:
 C00K(H00A,H00B), C00R(H00C,H00D), C00Y(H00E,H00F), C018(H01A,H01B), C01C(H01E,
 H01F), C01F(H01H,H01I), C01H(H01K,H01L), C01K(H01Q,H01R), C01S(H01T,H01U),
 C01U(H01W,H01X), C022(H02C,H02D), C022(H02A,H02B), C0(H0A,H0B), C02L(H02G,
 H02H), C1AA(H1AA,H1AB)
5.b Aromatic/amide H refined with riding coordinates:
 C00N(H00N), C00O(H00O), C00S(H00S), C00T(H00T), C00U(H00U), C00V(H00V),
 C00W(H00W), C00Z(H00Z), C010(H010), C011(H011), C01A(H01C), C01B(H01D),
 C01E(H01G), C01G(H01J), C01I(H01M), C01L(H01S), C01T(H01V), C01V(H01Y),
 C01W(H01Z), C01Z(H01), C020(H020), C023(H023), C025(H025), C026(H026),
 C02A(H02E), C02D(H02F)
5.c Idealised Me refined as rotating group:
 C01J(H01N,H01O,H01P), C13(H13A,H13B,H13C), C4(H4A,H4B,H4C), C0AA(H0AA,H0AB,
 H0AC), C12(H12A,H12B,H12C), C18(H18A,H18B,H18C), C17(H17A,H17B,H17C), C21(H21A,
 H21B,H21C), C11(H11A,H11B,H11C), C5(H5A,H5B,H5C), C22(H22A,H22B,H22C),
 C19(H19A,H19B,H19C), C6(H6A,H6B,H6C), C3(H3A,H3B,H3C), C7(H7A,H7B,H7C), C8(H8A,
 H8B,H8C), C9(H9A,H9B,H9C), C10(H10A,H10B,H10C), C14(H14A,H14B,H14C), C15(H15A,
 H15B,H15C), C16(H16A,H16B,H16C), C1A(H1AC,H1AD,H1AE), C1B(H1BA,H1BB,H1BC),
 C1C(H1CA,H1CB,H1CC), C1E(H1EA,H1EB,H1EC), C1F(H1FA,H1FB,H1FC), C1G(H1GA,H1GB,
 H1GC)
;
_smtbx_masks_void_probe_radius 1.2
_smtbx_masks_void_truncation_radius 1.2
_olex2_submission_special_instructions 'No special instructions were received'

loop_
_space_group_symop_operation_xyz
'x, y, z'
'-x, y+1/2, -z+1/2'
'-x, -y, -z'
'x, -y-1/2, z-1/2'

loop_
_atom_site_label
_atom_site_type_symbol
_atom_site_fract_x
_atom_site_fract_y
_atom_site_fract_z
_atom_site_U_iso_or_equiv
_atom_site_adp_type
_atom_site_occupancy
_atom_site_site_symmetry_order
_atom_site_calc_flag
_atom_site_refinement_flags_posn
_atom_site_refinement_flags_adp
_atom_site_refinement_flags_occupancy
_atom_site_disorder_assembly
_atom_site_disorder_group
Ir1 Ir 0.58539(2) 0.27851(2) 0.43757(2) 0.04384(12) Uani 1 1 d . . . . .
Cl02 Cl 0.4010(2) 0.90012(17) 0.32377(9) 0.0960(10) Uani 1 1 d . . . . .
Cl03 Cl 0.1351(2) 0.8083(3) 0.4561(2) 0.1514(12) Uani 1 1 d . . . . .
O004 O 0.6446(3) 0.7958(3) 0.32426(16) 0.0391(12) Uani 1 1 d . . . . .
Cl00 Cl 0.1113(2) 0.6700(3) 0.51264(19) 0.1514(12) Uani 1 1 d . . . . .
O006 O 0.6128(3) 0.8607(3) 0.43464(16) 0.0385(12) Uani 1 1 d . . . . .
O007 O 0.6922(3) 0.5939(3) 0.32693(16) 0.0445(13) Uani 1 1 d . . . . .
O008 O 0.6863(3) 0.6605(3) 0.42398(17) 0.0519(15) Uani 1 1 d . . . . .
N2 N 0.4371(3) 0.7856(3) 0.5072(2) 0.0428(15) Uani 1 1 d . . . . .
N3 N 0.4906(3) 0.3399(4) 0.4338(2) 0.0432(16) Uani 1 1 d . . . . .
N1 N 0.6173(3) 0.3444(4) 0.38602(19) 0.0419(16) Uani 1 1 d . . . . .
N4 N 0.5216(4) 0.2030(3) 0.3915(2) 0.0427(16) Uani 1 1 d . . . . .
N00D N 0.4726(3) 0.8628(4) 0.4584(2) 0.0412(15) Uani 1 1 d . . . . .
N00E N 0.5919(3) 0.4087(4) 0.3638(2) 0.0426(16) Uani 1 1 d . . . . .
N00F N 0.6350(4) 0.4232(4) 0.3327(2) 0.0453(17) Uani 1 1 d . . . . .
N00G N 0.4762(4) 0.8500(4) 0.5043(2) 0.0491(17) Uani 1 1 d . . . . .
C2 C 0.3601(4) 0.6580(4) 0.5105(2) 0.0384(18) Uani 1 1 d . . . . .
C00I C 0.7125(4) 0.9149(4) 0.4071(2) 0.0398(18) Uani 1 1 d . . . . .
C00J C 0.4395(4) 0.3005(4) 0.4083(2) 0.0431(19) Uani 1 1 d . . . . .
C00K C 0.6702(4) 0.9509(4) 0.3644(3) 0.0450(19) Uani 1 1 d . . . . .
H00A H 0.6230 0.9319 0.3626 0.054 Uiso 1 1 calc R . . . .
H00B H 0.6704 1.0107 0.3663 0.054 Uiso 1 1 calc R . . . .
C1 C 0.6714(5) 0.2178(4) 0.4301(3) 0.050(2) Uani 1 1 d . . . . .
C00M C 0.6834(4) 0.8670(4) 0.4383(3) 0.0413(19) Uani 1 1 d . . . . .
C00N C 0.4330(4) 0.8092(4) 0.4332(3) 0.0427(19) Uani 1 1 d . . . . .
H00N H 0.4230 0.8067 0.4005 0.051 Uiso 1 1 calc R . . . .
C00O C 0.4767(4) 0.4099(4) 0.4527(3) 0.045(2) Uani 1 1 d . . . . .
H00O H 0.5123 0.4386 0.4704 0.054 Uiso 1 1 calc R . . . .
C00P C 0.4101(4) 0.7587(4) 0.4652(2) 0.0417(19) Uani 1 1 d . . . . .
C00Q C 0.3648(4) 0.6893(4) 0.4656(2) 0.0363(17) Uani 1 1 d . . . . .
C00R C 0.5116(4) 0.9311(4) 0.4422(3) 0.049(2) Uani 1 1 d . . . . .
H00C H 0.5039 0.9327 0.4080 0.059 Uiso 1 1 calc R . . . .
H00D H 0.4942 0.9823 0.4537 0.059 Uiso 1 1 calc R . . . .
C00S C 0.6982(5) 0.1493(4) 0.4544(3) 0.056(2) Uani 1 1 d . . . . .
H00S H 0.6759 0.1269 0.4783 0.068 Uiso 1 1 calc R . . . .
C00T C 0.7815(4) 0.9252(4) 0.4133(3) 0.047(2) Uani 1 1 d . . . . .
H00T H 0.8008 0.9583 0.3919 0.056 Uiso 1 1 calc R . . . .
C00U C 0.7764(4) 0.8637(5) 0.2569(3) 0.048(2) Uani 1 1 d . . . . .
H00U H 0.8032 0.8426 0.2350 0.058 Uiso 1 1 calc R . . . .
C00V C 0.4132(5) 0.4425(5) 0.4478(3) 0.050(2) Uani 1 1 d . . . . .
H00V H 0.4060 0.4932 0.4616 0.059 Uiso 1 1 calc R . . . .
C00W C 0.3289(4) 0.6578(5) 0.4261(3) 0.046(2) Uani 1 1 d . . . . .
H00W H 0.3340 0.6802 0.3967 0.055 Uiso 1 1 calc R . . . .
C00X C 0.7002(4) 0.9239(4) 0.3224(2) 0.0396(18) Uani 1 1 d . . . . .
C00Y C 0.5840(5) 0.9267(4) 0.4571(3) 0.052(2) Uani 1 1 d . . . . .
H00E H 0.6056 0.9780 0.4494 0.062 Uiso 1 1 calc R . . . .
H00F H 0.5923 0.9192 0.4911 0.062 Uiso 1 1 calc R . . . .
C00Z C 0.3595(5) 0.4026(5) 0.4229(2) 0.051(2) Uani 1 1 d . . . . .
H00Z H 0.3151 0.4242 0.4202 0.061 Uiso 1 1 calc R . . . .
C010 C 0.3177(4) 0.5935(4) 0.5124(3) 0.0412(18) Uani 1 1 d . . . . .
H010 H 0.3134 0.5704 0.5418 0.049 Uiso 1 1 calc R . . . .
C011 C 0.2805(4) 0.5605(4) 0.4733(3) 0.047(2) Uani 1 1 d . . . . .
H011 H 0.2517 0.5156 0.4764 0.057 Uiso 1 1 calc R . . . .
C012 C 0.6754(5) 0.3184(5) 0.3704(3) 0.050(2) Uani 1 1 d . . . . .
C013 C 0.7302(4) 0.8119(5) 0.2750(2) 0.0393(18) Uani 1 1 d . . . . .
C014 C 0.7419(5) 0.6870(5) 0.5004(3) 0.052(2) Uani 1 1 d . . . . .
C015 C 0.3728(5) 0.3291(5) 0.4018(2) 0.051(2) Uani 1 1 d . . . . .
C016 C 0.7594(4) 0.6214(4) 0.3319(2) 0.0429(19) Uani 1 1 d . . . . .
C017 C 0.8243(4) 0.8902(4) 0.4489(3) 0.050(2) Uani 1 1 d D . . . .
C018 C 0.5695(5) 0.6575(5) 0.3941(3) 0.054(2) Uani 1 1 d . . . . .
H01A H 0.5821 0.6555 0.3624 0.065 Uiso 1 1 calc R . . . .
H01B H 0.5650 0.7151 0.4026 0.065 Uiso 1 1 calc R . . . .
C019 C 0.6909(4) 0.8439(5) 0.3055(2) 0.0385(18) Uani 1 1 d . . . . .
C01A C 0.2849(5) 0.5929(5) 0.4292(3) 0.051(2) Uani 1 1 d . . . . .
H01C H 0.2589 0.5713 0.4024 0.062 Uiso 1 1 calc R . . . .
C01B C 0.4904(7) 0.0867(5) 0.3457(3) 0.067(3) Uani 1 1 d . . . . .
H01D H 0.5038 0.0378 0.3324 0.081 Uiso 1 1 calc R . . . .
C01C C 0.7308(4) 0.7212(5) 0.2648(3) 0.0468(19) Uani 1 1 d . . . . .
H01E H 0.6849 0.6988 0.2649 0.056 Uiso 1 1 calc R . . . .
H01F H 0.7444 0.7122 0.2337 0.056 Uiso 1 1 calc R . . . .
C01D C 0.4560(5) 0.2264(4) 0.3858(2) 0.049(2) Uani 1 1 d . . . . .
C01E C 0.7948(5) 0.6705(5) 0.5340(3) 0.054(2) Uani 1 1 d . . . . .
H01G H 0.7976 0.6985 0.5627 0.065 Uiso 1 1 calc R . . . .
C01F C 0.6771(5) 0.5389(5) 0.2898(2) 0.051(2) Uani 1 1 d . . . . .
H01H H 0.7167 0.5041 0.2873 0.061 Uiso 1 1 calc R . . . .
H01I H 0.6666 0.5692 0.2605 0.061 Uiso 1 1 calc R . . . .
C01G C 0.5379(5) 0.1350(4) 0.3705(3) 0.052(2) Uani 1 1 d . . . . .
H01J H 0.5840 0.1197 0.3728 0.062 Uiso 1 1 calc R . . . .
C01H C 0.6970(5) 0.7595(5) 0.5029(3) 0.054(2) Uani 1 1 d . . . . .
H01K H 0.6983 0.7781 0.5353 0.065 Uiso 1 1 calc R . . . .
H01L H 0.6498 0.7459 0.4907 0.065 Uiso 1 1 calc R . . . .
C01I C 0.8714(5) 0.6146(5) 0.3712(3) 0.062(3) Uani 1 1 d . . . . .
H01M H 0.9019 0.5952 0.3965 0.075 Uiso 1 1 calc R . . . .
C01J C 0.5019(5) 0.6151(6) 0.3948(4) 0.068(3) Uani 1 1 d . . . . .
H01N H 0.4674 0.6421 0.3732 0.103 Uiso 1 1 calc GR . . . .
H01O H 0.4891 0.6173 0.4261 0.103 Uiso 1 1 calc GR . . . .
H01P H 0.5058 0.5584 0.3856 0.103 Uiso 1 1 calc GR . . . .
C01K C 0.6245(5) 0.6188(5) 0.4272(3) 0.058(2) Uani 1 1 d . . . . .
H01Q H 0.6132 0.6221 0.4592 0.069 Uiso 1 1 calc R . . . .
H01R H 0.6292 0.5611 0.4192 0.069 Uiso 1 1 calc R . . . .
C01L C 0.7571(5) 0.1146(5) 0.4436(3) 0.064(3) Uani 1 1 d . . . . .
H01S H 0.7747 0.0688 0.4607 0.077 Uiso 1 1 calc R . . . .
C01M C 0.4047(5) 0.1813(5) 0.3610(3) 0.055(2) Uani 1 1 d . . . . .
C01N C 0.7059(5) 0.2476(5) 0.3949(3) 0.056(2) Uani 1 1 d . . . . .
C01O C 0.7851(5) 0.5839(5) 0.4519(3) 0.057(3) Uani 1 1 d . . . . .
C01P C 0.7242(4) 0.8259(5) 0.4732(2) 0.046(2) Uani 1 1 d . . . . .
C01Q C 0.8052(5) 0.5924(4) 0.3682(3) 0.052(2) Uani 1 1 d . . . . .
C01R C 0.7841(4) 0.9438(5) 0.2698(3) 0.050(2) Uani 1 1 d . . . . .
C01S C 0.6181(5) 0.4877(5) 0.2977(2) 0.051(2) Uani 1 1 d . . . . .
H01T H 0.5827 0.5228 0.3079 0.061 Uiso 1 1 calc R . . . .
H01U H 0.5994 0.4624 0.2680 0.061 Uiso 1 1 calc R . . . .
C01T C 0.8474(5) 0.6965(5) 0.3054(3) 0.056(2) Uani 1 1 d . . . . .
H01V H 0.8616 0.7338 0.2838 0.068 Uiso 1 1 calc R . . . .
C01U C 0.7803(6) 0.5401(5) 0.4054(3) 0.064(3) Uani 1 1 d . . . . .
H01W H 0.8075 0.4899 0.4091 0.077 Uiso 1 1 calc R . . . .
H01X H 0.7328 0.5246 0.3955 0.077 Uiso 1 1 calc R . . . .
C01V C 0.6870(5) 0.3688(5) 0.3357(3) 0.057(2) Uani 1 1 d . . . . .
H01Y H 0.7232 0.3668 0.3175 0.069 Uiso 1 1 calc R . . . .
C01W C 0.4247(6) 0.1085(5) 0.3403(3) 0.063(3) Uani 1 1 d . . . . .
H01Z H 0.3920 0.0754 0.3227 0.075 Uiso 1 1 calc R . . . .
C01Y C 0.8966(5) 0.6654(5) 0.3383(3) 0.058(2) Uani 1 1 d . . . . .
C01Z C 0.8381(5) 0.5719(5) 0.4861(3) 0.058(2) Uani 1 1 d . . . . .
H01 H 0.8715 0.5331 0.4811 0.070 Uiso 1 1 calc R . . . .
C020 C 0.7938(5) 0.8402(5) 0.4782(3) 0.056(2) Uani 1 1 d . . . . .
H020 H 0.8214 0.8144 0.5029 0.067 Uiso 1 1 calc R . . . .
C021 C 0.8451(5) 0.6138(5) 0.5275(3) 0.063(3) Uani 1 1 d D . . . .
C022 C 0.5755(4) 0.8117(6) 0.3045(3) 0.0570(18) Uani 1 1 d D . . . .
H02C H 0.5671 0.8707 0.3040 0.068 Uiso 0.4 1 calc R . P A 2
H02D H 0.5443 0.7861 0.3239 0.068 Uiso 0.4 1 calc R . P A 2
H02A H 0.5708 0.8695 0.2957 0.068 Uiso 0.6 1 calc R . P B 1
H02B H 0.5451 0.8008 0.3280 0.068 Uiso 0.6 1 calc R . P B 1
C023 C 0.7458(4) 0.9721(5) 0.3038(3) 0.049(2) Uani 1 1 d . . . . .
H023 H 0.7517 1.0264 0.3142 0.059 Uiso 1 1 calc R . . . .
C024 C 0.7797(4) 0.6782(4) 0.3011(2) 0.0396(18) Uani 1 1 d . . . . .
C025 C 0.7912(6) 0.1435(5) 0.4090(4) 0.071(3) Uani 1 1 d . . . . .
H025 H 0.8318 0.1186 0.4026 0.085 Uiso 1 1 calc R . . . .
C026 C 0.3220(5) 0.2817(6) 0.3749(3) 0.059(2) Uani 1 1 d . . . . .
H026 H 0.2766 0.3000 0.3701 0.071 Uiso 1 1 calc R . . . .
C027 C 0.7366(5) 0.6413(5) 0.4587(3) 0.057(3) Uani 1 1 d . . . . .
C20 C 0.9111(6) 0.6033(8) 0.5633(4) 0.0636(18) Uani 0.63 1 d D . P C 2
C13 C 0.8377(15) 1.0825(10) 0.2687(9) 0.084(3) Uani 0.6 1 d D . P D 1
H13A H 0.8755 1.1120 0.2583 0.126 Uiso 0.6 1 calc GR . P D 1
H13B H 0.8440 1.0793 0.3025 0.126 Uiso 0.6 1 calc GR . P D 1
H13C H 0.7955 1.1109 0.2582 0.126 Uiso 0.6 1 calc GR . P D 1
C02A C 0.7649(5) 0.2100(5) 0.3836(3) 0.065(3) Uani 1 1 d . . . . .
H02E H 0.7866 0.2301 0.3588 0.078 Uiso 1 1 calc R . . . .
C10B C 0.9009(6) 0.8937(10) 0.4547(6) 0.074(2) Uani 0.63 1 d D . P E 2
C02C C 0.8347(5) 0.9975(5) 0.2485(3) 0.069(3) Uani 1 1 d D . . . .
C02D C 0.3391(6) 0.2101(6) 0.3560(3) 0.070(3) Uani 1 1 d . . . . .
H02F H 0.3047 0.1789 0.3389 0.084 Uiso 1 1 calc R . . . .
C02E C 0.9711(5) 0.6824(5) 0.3376(4) 0.078(3) Uani 1 1 d D . . . .
C0 C 0.5619(13) 0.7777(14) 0.2547(6) 0.0570(18) Uani 0.4 1 d D . P F 2
H0A H 0.5985 0.7945 0.2369 0.068 Uiso 0.4 1 calc R . P F 2
H0B H 0.5610 0.7179 0.2557 0.068 Uiso 0.4 1 calc R . P F 2
C4 C 0.9933(12) 0.7692(10) 0.3288(17) 0.092(4) Uani 0.5 1 d D . P G 1
H4A H 0.9663 0.7905 0.3009 0.138 Uiso 0.5 1 calc GR . P G 1
H4B H 1.0411 0.7694 0.3244 0.138 Uiso 0.5 1 calc GR . P G 1
H4C H 0.9868 0.8033 0.3554 0.138 Uiso 0.5 1 calc GR . P G 1
C0AA C 0.4817(7) 0.7769(10) 0.2402(6) 0.0570(18) Uani 0.6 1 d D . P F 1
H0AA H 0.4715 0.7472 0.2111 0.085 Uiso 0.6 1 calc GR . P F 1
H0AB H 0.4767 0.8351 0.2344 0.085 Uiso 0.6 1 calc GR . P F 1
H0AC H 0.4505 0.7599 0.2617 0.085 Uiso 0.6 1 calc GR . P F 1
C02L C 0.1696(6) 0.7240(6) 0.4873(5) 0.101(4) Uani 1 1 d . . . . .
H02G H 0.1907 0.6880 0.4661 0.122 Uiso 1 1 calc R . . . .
H02H H 0.2055 0.7425 0.5116 0.122 Uiso 1 1 calc R . . . .
C12 C 0.8021(12) 1.0126(19) 0.1984(6) 0.084(3) Uani 0.6 1 d D . P D 1
H12A H 0.7577 1.0376 0.1987 0.126 Uiso 0.6 1 calc GR . P D 1
H12B H 0.7969 0.9611 0.1817 0.126 Uiso 0.6 1 calc GR . P D 1
H12C H 0.8309 1.0488 0.1829 0.126 Uiso 0.6 1 calc GR . P D 1
C18 C 0.8878(8) 0.5700(10) 0.6080(4) 0.0636(18) Uani 0.63 1 d D . P C 2
H18A H 0.8629 0.6121 0.6224 0.095 Uiso 0.63 1 calc GR . P C 2
H18B H 0.9273 0.5538 0.6295 0.095 Uiso 0.63 1 calc GR . P C 2
H18C H 0.8585 0.5230 0.6006 0.095 Uiso 0.63 1 calc GR . P C 2
C17 C 0.9475(8) 0.6848(8) 0.5749(5) 0.0636(18) Uani 0.63 1 d D . P C 2
H17A H 0.9681 0.7034 0.5481 0.095 Uiso 0.63 1 calc GR . P C 2
H17B H 0.9826 0.6775 0.6013 0.095 Uiso 0.63 1 calc GR . P C 2
H17C H 0.9148 0.7251 0.5827 0.095 Uiso 0.63 1 calc GR . P C 2
C21 C 0.9286(9) 0.8082(9) 0.4489(7) 0.074(2) Uani 0.63 1 d D . P E 2
H21A H 0.9175 0.7737 0.4742 0.111 Uiso 0.63 1 calc GR . P E 2
H21B H 0.9777 0.8108 0.4496 0.111 Uiso 0.63 1 calc GR . P E 2
H21C H 0.9083 0.7857 0.4193 0.111 Uiso 0.63 1 calc GR . P E 2
C11 C 0.8939(12) 0.9459(16) 0.2350(11) 0.084(3) Uani 0.4 1 d D . P D 2
H11A H 0.9308 0.9817 0.2289 0.126 Uiso 0.4 1 calc GR . P D 2
H11B H 0.8785 0.9145 0.2071 0.126 Uiso 0.4 1 calc GR . P D 2
H11C H 0.9098 0.9091 0.2604 0.126 Uiso 0.4 1 calc GR . P D 2
C5 C 0.9903(11) 0.6498(14) 0.2909(7) 0.092(4) Uani 0.5 1 d D . P G 2
H5A H 1.0394 0.6443 0.2930 0.138 Uiso 0.5 1 calc GR . P G 2
H5B H 0.9744 0.6878 0.2660 0.138 Uiso 0.5 1 calc GR . P G 2
H5C H 0.9691 0.5969 0.2842 0.138 Uiso 0.5 1 calc GR . P G 2
C22 C 0.9314(9) 0.9215(10) 0.5029(6) 0.074(2) Uani 0.63 1 d D . P E 2
H22A H 0.9364 0.9805 0.5031 0.111 Uiso 0.63 1 calc GR . P E 2
H22B H 0.9757 0.8963 0.5109 0.111 Uiso 0.63 1 calc GR . P E 2
H22C H 0.9017 0.9055 0.5256 0.111 Uiso 0.63 1 calc GR . P E 2
C19 C 0.9649(7) 0.5448(9) 0.5496(5) 0.0636(18) Uani 0.63 1 d D . P C 2
H19A H 0.9457 0.4903 0.5455 0.095 Uiso 0.63 1 calc GR . P C 2
H19B H 1.0035 0.5439 0.5739 0.095 Uiso 0.63 1 calc GR . P C 2
H19C H 0.9797 0.5629 0.5205 0.095 Uiso 0.63 1 calc GR . P C 2
C6 C 1.0219(11) 0.6466(17) 0.3763(8) 0.092(4) Uani 0.5 1 d D . P G 2
H6A H 1.0268 0.6832 0.4029 0.138 Uiso 0.5 1 calc GR . P G 2
H6B H 1.0656 0.6398 0.3650 0.138 Uiso 0.5 1 calc GR . P G 2
H6C H 1.0056 0.5939 0.3856 0.138 Uiso 0.5 1 calc GR . P G 2
C1AA C 0.5543(8) 0.7587(9) 0.2615(5) 0.0570(18) Uani 0.6 1 d D . P F 1
H1AA H 0.5852 0.7687 0.2382 0.068 Uiso 0.6 1 calc R . P F 1
H1AB H 0.5581 0.7009 0.2705 0.068 Uiso 0.6 1 calc R . P F 1
C3 C 0.4939(12) 0.8095(15) 0.2307(9) 0.0570(18) Uani 0.4 1 d D . P F 2
H3A H 0.4795 0.7769 0.2031 0.085 Uiso 0.4 1 calc GR . P F 2
H3B H 0.4989 0.8661 0.2217 0.085 Uiso 0.4 1 calc GR . P F 2
H3C H 0.4600 0.8058 0.2521 0.085 Uiso 0.4 1 calc GR . P F 2
C7 C 0.9757(12) 0.7756(9) 0.3328(17) 0.092(4) Uani 0.5 1 d D . P G 2
H7A H 0.9596 0.7914 0.3009 0.138 Uiso 0.5 1 calc GR . P G 2
H7B H 1.0227 0.7928 0.3407 0.138 Uiso 0.5 1 calc GR . P G 2
H7C H 0.9478 0.8016 0.3539 0.138 Uiso 0.5 1 calc GR . P G 2
C8 C 0.9966(11) 0.6146(13) 0.3092(8) 0.092(4) Uani 0.5 1 d D . P G 1
H8A H 0.9868 0.5623 0.3227 0.138 Uiso 0.5 1 calc GR . P G 1
H8B H 1.0454 0.6202 0.3093 0.138 Uiso 0.5 1 calc GR . P G 1
H8C H 0.9741 0.6176 0.2774 0.138 Uiso 0.5 1 calc GR . P G 1
C9 C 1.0027(11) 0.6612(17) 0.3876(6) 0.092(4) Uani 0.5 1 d D . P G 1
H9A H 0.9778 0.6891 0.4098 0.138 Uiso 0.5 1 calc GR . P G 1
H9B H 1.0500 0.6786 0.3923 0.138 Uiso 0.5 1 calc GR . P G 1
H9C H 1.0004 0.6026 0.3923 0.138 Uiso 0.5 1 calc GR . P G 1
C10 C 0.9227(12) 0.9423(14) 0.4162(6) 0.074(2) Uani 0.63 1 d D . P E 2
H10A H 0.9014 0.9209 0.3865 0.111 Uiso 0.63 1 calc GR . P E 2
H10B H 0.9719 0.9391 0.4174 0.111 Uiso 0.63 1 calc GR . P E 2
H10C H 0.9094 0.9989 0.4193 0.111 Uiso 0.63 1 calc GR . P E 2
C14 C 0.9058(7) 0.9599(12) 0.2598(7) 0.084(3) Uani 0.6 1 d D . P D 1
H14A H 0.9389 0.9943 0.2472 0.126 Uiso 0.6 1 calc GR . P D 1
H14B H 0.9062 0.9059 0.2460 0.126 Uiso 0.6 1 calc GR . P D 1
H14C H 0.9174 0.9556 0.2935 0.126 Uiso 0.6 1 calc GR . P D 1
C15 C 0.8177(19) 1.023(3) 0.1979(8) 0.084(3) Uani 0.4 1 d D . P D 2
H15A H 0.7962 1.0768 0.1965 0.126 Uiso 0.4 1 calc GR . P D 2
H15B H 0.7869 0.9840 0.1814 0.126 Uiso 0.4 1 calc GR . P D 2
H15C H 0.8592 1.0262 0.1834 0.126 Uiso 0.4 1 calc GR . P D 2
C16 C 0.853(2) 1.0729(15) 0.2778(13) 0.084(3) Uani 0.4 1 d D . P D 2
H16A H 0.8789 1.1101 0.2608 0.126 Uiso 0.4 1 calc GR . P D 2
H16B H 0.8799 1.0572 0.3069 0.126 Uiso 0.4 1 calc GR . P D 2
H16C H 0.8115 1.0997 0.2845 0.126 Uiso 0.4 1 calc GR . P D 2
C1A C 0.9584(11) 0.6091(17) 0.5473(8) 0.0636(18) Uani 0.37 1 d D . P C 1
H1AC H 0.9588 0.5701 0.5220 0.095 Uiso 0.37 1 calc GR . P C 1
H1AD H 0.9990 0.6016 0.5697 0.095 Uiso 0.37 1 calc GR . P C 1
H1AE H 0.9578 0.6642 0.5349 0.095 Uiso 0.37 1 calc GR . P C 1
C1B C 0.8897(13) 0.6517(15) 0.6124(7) 0.0636(18) Uani 0.37 1 d D . P C 1
H1BA H 0.8954 0.7080 0.6030 0.095 Uiso 0.37 1 calc GR . P C 1
H1BB H 0.9246 0.6380 0.6380 0.095 Uiso 0.37 1 calc GR . P C 1
H1BC H 0.8451 0.6450 0.6224 0.095 Uiso 0.37 1 calc GR . P C 1
C1C C 0.8812(13) 0.5090(14) 0.5864(8) 0.0636(18) Uani 0.37 1 d D . P C 1
H1CA H 0.8870 0.5061 0.6203 0.095 Uiso 0.37 1 calc GR . P C 1
H1CB H 0.9125 0.4712 0.5744 0.095 Uiso 0.37 1 calc GR . P C 1
H1CC H 0.8348 0.4944 0.5743 0.095 Uiso 0.37 1 calc GR . P C 1
C1D C 0.8960(9) 0.5955(13) 0.5712(6) 0.0636(18) Uani 0.37 1 d D . P C 1
C1E C 0.9337(15) 0.8302(16) 0.4751(11) 0.074(2) Uani 0.37 1 d D . P E 1
H1EA H 0.9137 0.8054 0.5006 0.111 Uiso 0.37 1 calc GR . P E 1
H1EB H 0.9816 0.8411 0.4848 0.111 Uiso 0.37 1 calc GR . P E 1
H1EC H 0.9290 0.7933 0.4485 0.111 Uiso 0.37 1 calc GR . P E 1
C10A C 0.8977(9) 0.9088(16) 0.4614(11) 0.074(2) Uani 0.37 1 d D . P E 1
C1F C 0.933(2) 0.956(2) 0.4278(11) 0.074(2) Uani 0.37 1 d D . P E 1
H1FA H 0.9202 0.9353 0.3965 0.111 Uiso 0.37 1 calc GR . P E 1
H1FB H 0.9820 0.9511 0.4361 0.111 Uiso 0.37 1 calc GR . P E 1
H1FC H 0.9203 1.0134 0.4289 0.111 Uiso 0.37 1 calc GR . P E 1
C1G C 0.9053(15) 0.9583(17) 0.5062(10) 0.074(2) Uani 0.37 1 d D . P E 1
H1GA H 0.8976 1.0157 0.4988 0.111 Uiso 0.37 1 calc GR . P E 1
H1GB H 0.9509 0.9511 0.5226 0.111 Uiso 0.37 1 calc GR . P E 1
H1GC H 0.8722 0.9398 0.5260 0.111 Uiso 0.37 1 calc GR . P E 1

loop_
_atom_site_aniso_label
_atom_site_aniso_U_11
_atom_site_aniso_U_22
_atom_site_aniso_U_33
_atom_site_aniso_U_23
_atom_site_aniso_U_13
_atom_site_aniso_U_12
Ir1 0.0722(2) 0.02744(15) 0.03243(16) -0.00328(13) 0.00900(14) 0.00199(16)
Cl02 0.162(3) 0.0690(17) 0.0592(15) 0.0047(13) 0.0221(18) 0.0094(19)
Cl03 0.116(2) 0.123(2) 0.212(4) -0.012(2) 0.010(2) -0.0230(19)
O004 0.045(3) 0.037(3) 0.035(3) 0.012(2) 0.004(2) 0.004(2)
Cl00 0.116(2) 0.123(2) 0.212(4) -0.012(2) 0.010(2) -0.0230(19)
O006 0.046(3) 0.028(3) 0.041(3) -0.007(2) 0.006(2) 0.005(2)
O007 0.060(4) 0.042(3) 0.031(3) -0.003(2) 0.003(3) -0.001(3)
O008 0.074(4) 0.040(3) 0.035(3) 0.008(2) -0.017(3) -0.008(3)
N2 0.062(4) 0.023(3) 0.044(4) -0.006(3) 0.013(3) 0.010(3)
N3 0.064(5) 0.036(3) 0.030(3) 0.001(3) 0.007(3) -0.009(3)
N1 0.063(5) 0.032(3) 0.030(3) -0.006(3) 0.007(3) 0.006(3)
N4 0.063(5) 0.034(3) 0.031(3) -0.013(3) 0.005(3) 0.009(3)
N00D 0.055(4) 0.035(3) 0.036(3) 0.002(3) 0.017(3) 0.012(3)
N00E 0.063(5) 0.034(3) 0.029(3) -0.002(3) -0.001(3) -0.003(3)
N00F 0.070(5) 0.040(4) 0.028(3) -0.002(3) 0.013(3) -0.009(3)
N00G 0.068(5) 0.030(3) 0.051(4) 0.000(3) 0.013(4) 0.003(3)
C2 0.052(5) 0.028(4) 0.036(4) 0.000(3) 0.007(4) 0.017(3)
C00I 0.056(6) 0.026(4) 0.038(4) 0.002(3) 0.007(4) 0.007(3)
C00J 0.066(6) 0.035(4) 0.027(4) 0.003(3) 0.003(4) -0.002(4)
C00K 0.056(5) 0.031(4) 0.047(4) 0.008(3) 0.001(4) 0.008(4)
C1 0.084(6) 0.026(4) 0.040(4) -0.008(3) 0.010(4) -0.010(4)
C00M 0.055(6) 0.028(4) 0.041(4) -0.001(3) 0.006(4) 0.001(3)
C00N 0.061(6) 0.035(4) 0.033(4) -0.004(3) 0.007(4) 0.008(4)
C00O 0.054(6) 0.032(4) 0.051(5) -0.007(3) 0.015(4) -0.007(4)
C00P 0.058(5) 0.032(4) 0.037(4) -0.003(3) 0.011(4) 0.010(4)
C00Q 0.048(5) 0.030(4) 0.031(4) 0.004(3) 0.003(3) 0.011(3)
C00R 0.066(6) 0.031(4) 0.054(5) 0.005(4) 0.023(5) 0.012(4)
C00S 0.088(7) 0.025(4) 0.053(5) -0.003(4) 0.000(5) -0.010(4)
C00T 0.056(6) 0.029(4) 0.052(5) -0.006(3) -0.005(4) -0.007(4)
C00U 0.052(5) 0.060(5) 0.035(4) 0.015(4) 0.012(4) 0.011(4)
C00V 0.069(6) 0.036(4) 0.044(4) -0.004(4) 0.009(4) 0.008(4)
C00W 0.065(6) 0.041(4) 0.033(4) 0.006(3) 0.007(4) 0.014(4)
C00X 0.047(5) 0.031(4) 0.040(4) 0.008(3) 0.000(4) 0.010(3)
C00Y 0.087(7) 0.025(4) 0.049(5) -0.001(3) 0.030(5) 0.004(4)
C00Z 0.065(6) 0.055(5) 0.031(4) 0.001(4) 0.005(4) 0.009(4)
C010 0.054(5) 0.032(4) 0.037(4) -0.002(3) 0.006(4) 0.011(4)
C011 0.068(6) 0.030(4) 0.043(4) 0.000(3) 0.005(4) 0.005(4)
C012 0.071(6) 0.045(5) 0.035(4) -0.002(4) 0.014(4) 0.016(4)
C013 0.044(5) 0.045(4) 0.028(4) 0.008(3) 0.000(3) 0.007(4)
C014 0.079(7) 0.037(4) 0.036(4) 0.005(3) -0.002(4) -0.011(4)
C015 0.075(7) 0.047(5) 0.029(4) 0.004(3) -0.007(4) 0.010(4)
C016 0.068(6) 0.030(4) 0.031(4) -0.003(3) 0.005(4) 0.001(4)
C017 0.064(6) 0.025(4) 0.055(5) -0.001(3) -0.012(4) -0.004(4)
C018 0.078(7) 0.037(4) 0.045(5) 0.004(4) 0.002(4) 0.000(4)
C019 0.031(4) 0.048(4) 0.037(4) 0.016(3) 0.004(3) 0.005(3)
C01A 0.073(6) 0.049(5) 0.029(4) -0.001(3) -0.002(4) 0.007(4)
C01B 0.132(10) 0.036(5) 0.033(4) -0.008(4) 0.007(6) -0.004(6)
C01C 0.059(5) 0.046(4) 0.035(4) -0.002(4) 0.004(4) 0.011(4)
C01D 0.090(7) 0.032(4) 0.024(3) 0.006(3) 0.002(4) -0.003(4)
C01E 0.087(7) 0.037(4) 0.032(4) 0.008(3) -0.015(4) -0.020(5)
C01F 0.077(6) 0.046(5) 0.028(4) 0.001(3) -0.003(4) -0.010(4)
C01G 0.084(7) 0.033(4) 0.037(4) -0.009(3) -0.001(4) 0.000(4)
C01H 0.077(7) 0.042(5) 0.039(4) 0.006(4) -0.007(4) -0.016(4)
C01I 0.072(7) 0.041(5) 0.064(6) -0.010(4) -0.028(5) 0.015(5)
C01J 0.073(7) 0.051(5) 0.077(7) -0.006(5) -0.004(5) 0.004(5)
C01K 0.090(7) 0.035(4) 0.044(5) 0.008(4) -0.009(5) -0.014(5)
C01L 0.088(8) 0.035(5) 0.065(6) -0.008(4) -0.003(5) 0.023(5)
C01M 0.080(7) 0.046(5) 0.035(4) 0.001(4) -0.010(4) -0.004(5)
C01N 0.093(7) 0.033(4) 0.043(5) -0.002(3) 0.011(5) 0.007(4)
C01O 0.101(8) 0.029(4) 0.034(4) 0.009(3) -0.014(5) 0.004(5)
C01P 0.066(6) 0.037(4) 0.032(4) -0.003(3) -0.006(4) -0.007(4)
C01Q 0.080(7) 0.030(4) 0.041(4) -0.002(3) -0.013(4) 0.005(4)
C01R 0.045(5) 0.052(5) 0.054(5) 0.016(4) 0.011(4) 0.005(4)
C01S 0.074(6) 0.048(5) 0.026(4) 0.005(3) -0.008(4) -0.007(4)
C01T 0.076(7) 0.038(4) 0.054(5) 0.004(4) 0.006(5) 0.013(4)
C01U 0.110(8) 0.039(5) 0.039(4) 0.007(4) -0.008(5) 0.003(5)
C01V 0.076(7) 0.055(5) 0.044(5) -0.008(4) 0.017(5) 0.006(5)
C01W 0.110(9) 0.040(5) 0.037(5) 0.001(4) 0.001(5) -0.007(5)
C01Y 0.069(7) 0.036(4) 0.064(6) -0.004(4) -0.015(5) 0.022(4)
C01Z 0.090(7) 0.036(4) 0.042(5) 0.013(4) -0.016(5) 0.007(4)
C020 0.061(6) 0.044(5) 0.053(5) 0.004(4) -0.027(4) -0.008(4)
C021 0.100(8) 0.045(5) 0.037(4) 0.019(4) -0.016(5) -0.001(5)
C022 0.054(4) 0.057(4) 0.059(4) 0.009(3) 0.002(3) 0.010(3)
C023 0.052(5) 0.039(4) 0.056(5) 0.011(4) 0.006(4) 0.003(4)
C024 0.055(6) 0.027(4) 0.038(4) -0.008(3) 0.010(4) 0.014(4)
C025 0.085(8) 0.042(5) 0.090(7) -0.003(5) 0.030(6) 0.027(5)
C026 0.072(6) 0.059(6) 0.041(4) 0.005(4) -0.010(4) 0.003(5)
C027 0.092(7) 0.042(5) 0.032(4) 0.013(3) -0.014(4) -0.024(5)
C20 0.065(4) 0.069(4) 0.052(3) 0.020(3) -0.012(3) 0.009(4)
C13 0.083(8) 0.080(5) 0.098(7) 0.016(5) 0.044(6) -0.017(5)
C02A 0.087(7) 0.053(5) 0.059(6) 0.004(4) 0.027(5) 0.013(5)
C10B 0.063(5) 0.057(5) 0.094(6) 0.005(5) -0.022(4) -0.011(3)
C02C 0.058(6) 0.060(6) 0.091(7) 0.027(5) 0.012(6) 0.003(5)
C02D 0.109(9) 0.059(6) 0.034(4) 0.006(4) -0.019(5) -0.019(6)
C02E 0.062(7) 0.050(6) 0.114(9) -0.004(6) -0.016(6) 0.016(5)
C0 0.054(4) 0.057(4) 0.059(4) 0.009(3) 0.002(3) 0.010(3)
C4 0.035(6) 0.075(6) 0.160(9) 0.008(6) -0.004(6) 0.011(5)
C0AA 0.054(4) 0.057(4) 0.059(4) 0.009(3) 0.002(3) 0.010(3)
C02L 0.077(8) 0.056(6) 0.173(13) -0.014(8) 0.022(8) 0.003(6)
C12 0.083(8) 0.080(5) 0.098(7) 0.016(5) 0.044(6) -0.017(5)
C18 0.065(4) 0.069(4) 0.052(3) 0.020(3) -0.012(3) 0.009(4)
C17 0.065(4) 0.069(4) 0.052(3) 0.020(3) -0.012(3) 0.009(4)
C21 0.063(5) 0.057(5) 0.094(6) 0.005(5) -0.022(4) -0.011(3)
C11 0.083(8) 0.080(5) 0.098(7) 0.016(5) 0.044(6) -0.017(5)
C5 0.035(6) 0.075(6) 0.160(9) 0.008(6) -0.004(6) 0.011(5)
C22 0.063(5) 0.057(5) 0.094(6) 0.005(5) -0.022(4) -0.011(3)
C19 0.065(4) 0.069(4) 0.052(3) 0.020(3) -0.012(3) 0.009(4)
C6 0.035(6) 0.075(6) 0.160(9) 0.008(6) -0.004(6) 0.011(5)
C1AA 0.054(4) 0.057(4) 0.059(4) 0.009(3) 0.002(3) 0.010(3)
C3 0.054(4) 0.057(4) 0.059(4) 0.009(3) 0.002(3) 0.010(3)
C7 0.035(6) 0.075(6) 0.160(9) 0.008(6) -0.004(6) 0.011(5)
C8 0.035(6) 0.075(6) 0.160(9) 0.008(6) -0.004(6) 0.011(5)
C9 0.035(6) 0.075(6) 0.160(9) 0.008(6) -0.004(6) 0.011(5)
C10 0.063(5) 0.057(5) 0.094(6) 0.005(5) -0.022(4) -0.011(3)
C14 0.083(8) 0.080(5) 0.098(7) 0.016(5) 0.044(6) -0.017(5)
C15 0.083(8) 0.080(5) 0.098(7) 0.016(5) 0.044(6) -0.017(5)
C16 0.083(8) 0.080(5) 0.098(7) 0.016(5) 0.044(6) -0.017(5)
C1A 0.065(4) 0.069(4) 0.052(3) 0.020(3) -0.012(3) 0.009(4)
C1B 0.065(4) 0.069(4) 0.052(3) 0.020(3) -0.012(3) 0.009(4)
C1C 0.065(4) 0.069(4) 0.052(3) 0.020(3) -0.012(3) 0.009(4)
C1D 0.065(4) 0.069(4) 0.052(3) 0.020(3) -0.012(3) 0.009(4)
C1E 0.063(5) 0.057(5) 0.094(6) 0.005(5) -0.022(4) -0.011(3)
C10A 0.063(5) 0.057(5) 0.094(6) 0.005(5) -0.022(4) -0.011(3)
C1F 0.063(5) 0.057(5) 0.094(6) 0.005(5) -0.022(4) -0.011(3)
C1G 0.063(5) 0.057(5) 0.094(6) 0.005(5) -0.022(4) -0.011(3)

loop_
_atom_type_symbol
_atom_type_description
_atom_type_scat_dispersion_real
_atom_type_scat_dispersion_imag
_atom_type_scat_source
C C 0.0033 0.0016 'International Tables Vol C Tables 4.2.6.8 and 6.1.1.4'
H H 0.0000 0.0000 'International Tables Vol C Tables 4.2.6.8 and 6.1.1.4'
Cl Cl 0.1484 0.1585 'International Tables Vol C Tables 4.2.6.8 and 6.1.1.4'
Ir Ir -1.4442 7.9887 'International Tables Vol C Tables 4.2.6.8 and 6.1.1.4'
N N 0.0061 0.0033 'International Tables Vol C Tables 4.2.6.8 and 6.1.1.4'
O O 0.0106 0.0060 'International Tables Vol C Tables 4.2.6.8 and 6.1.1.4'

loop_
_geom_angle_atom_site_label_1
_geom_angle_atom_site_label_2
_geom_angle_atom_site_label_3
_geom_angle
_geom_angle_site_symmetry_1
_geom_angle_site_symmetry_3
_geom_angle_publ_flag
N2 Ir1 N3 90.2(2) 3_666 . ?
N2 Ir1 N4 91.0(2) 3_666 . ?
N2 Ir1 C2 80.3(3) 3_666 3_666 ?
N2 Ir1 C1 96.0(3) 3_666 . ?
N1 Ir1 N2 174.1(3) . 3_666 ?
N1 Ir1 N3 94.0(2) . . ?
N1 Ir1 N4 93.9(2) . . ?
N1 Ir1 C2 94.9(3) . 3_666 ?
N1 Ir1 C1 80.3(3) . . ?
N4 Ir1 N3 78.0(2) . . ?
C2 Ir1 N3 100.3(3) 3_666 . ?
C2 Ir1 N4 171.2(3) 3_666 . ?
C1 Ir1 N3 170.8(3) . . ?
C1 Ir1 N4 95.1(3) . . ?
C1 Ir1 C2 87.4(3) . 3_666 ?
C019 O004 C022 113.0(6) . . ?
C00M O006 C00Y 111.6(6) . . ?
C016 O007 C01F 113.1(6) . . ?
C027 O008 C01K 113.5(6) . . ?
N00G N2 Ir1 131.4(5) . 3_666 ?
N00G N2 C00P 112.1(6) . . ?
C00P N2 Ir1 116.4(5) . 3_666 ?
C00J N3 Ir1 113.7(5) . . ?
C00O N3 Ir1 128.6(6) . . ?
C00O N3 C00J 117.7(7) . . ?
N00E N1 Ir1 131.5(5) . . ?
N00E N1 C012 112.4(6) . . ?
C012 N1 Ir1 116.1(5) . . ?
C01D N4 Ir1 113.6(5) . . ?
C01G N4 Ir1 128.2(6) . . ?
C01G N4 C01D 118.1(7) . . ?
N00G N00D C00R 118.2(6) . . ?
C00N N00D N00G 113.1(6) . . ?
C00N N00D C00R 128.7(6) . . ?
N1 N00E N00F 103.6(6) . . ?
N00E N00F C01S 118.7(7) . . ?
N00E N00F C01V 112.7(6) . . ?
C01V N00F C01S 128.3(7) . . ?
N2 N00G N00D 103.4(6) . . ?
C00Q C2 Ir1 113.8(5) . 3_666 ?
C010 C2 Ir1 130.2(5) . 3_666 ?
C010 C2 C00Q 115.9(7) . . ?
C00M C00I C00K 121.2(7) . . ?
C00T C00I C00K 119.9(7) . . ?
C00T C00I C00M 118.7(7) . . ?
N3 C00J C015 123.4(7) . . ?
N3 C00J C01D 117.2(8) . . ?
C015 C00J C01D 119.4(8) . . ?
C00I C00K H00A 110.1 . . ?
C00I C00K H00B 110.1 . . ?
H00A C00K H00B 108.4 . . ?
C00X C00K C00I 108.1(6) . . ?
C00X C00K H00A 110.1 . . ?
C00X C00K H00B 110.1 . . ?
C00S C1 Ir1 128.1(7) . . ?
C01N C1 Ir1 114.3(6) . . ?
C01N C1 C00S 117.6(9) . . ?
C00I C00M O006 119.7(7) . . ?
C00I C00M C01P 119.9(8) . . ?
C01P C00M O006 120.4(7) . . ?
N00D C00N H00N 127.6 . . ?
N00D C00N C00P 104.7(6) . . ?
C00P C00N H00N 127.6 . . ?
N3 C00O H00O 118.7 . . ?
N3 C00O C00V 122.7(8) . . ?
C00V C00O H00O 118.7 . . ?
N2 C00P C00N 106.7(7) . . ?
N2 C00P C00Q 115.3(6) . . ?
C00N C00P C00Q 138.0(7) . . ?
C2 C00Q C00P 114.0(6) . . ?
C00W C00Q C2 122.8(7) . . ?
C00W C00Q C00P 123.1(7) . . ?
N00D C00R H00C 108.7 . . ?
N00D C00R H00D 108.7 . . ?
H00C C00R H00D 107.6 . . ?
C00Y C00R N00D 114.2(6) . . ?
C00Y C00R H00C 108.7 . . ?
C00Y C00R H00D 108.7 . . ?
C1 C00S H00S 120.1 . . ?
C01L C00S C1 119.9(9) . . ?
C01L C00S H00S 120.1 . . ?
C00I C00T H00T 118.0 . . ?
C00I C00T C017 124.0(8) . . ?
C017 C00T H00T 118.0 . . ?
C013 C00U H00U 118.9 . . ?
C01R C00U H00U 118.9 . . ?
C01R C00U C013 122.3(8) . . ?
C00O C00V H00V 119.5 . . ?
C00O C00V C00Z 121.0(8) . . ?
C00Z C00V H00V 119.5 . . ?
C00Q C00W H00W 120.0 . . ?
C00Q C00W C01A 120.1(7) . . ?
C01A C00W H00W 120.0 . . ?
C019 C00X C00K 120.8(7) . . ?
C023 C00X C00K 120.4(7) . . ?
C023 C00X C019 118.0(7) . . ?
O006 C00Y C00R 110.2(7) . . ?
O006 C00Y H00E 109.6 . . ?
O006 C00Y H00F 109.6 . . ?
C00R C00Y H00E 109.6 . . ?
C00R C00Y H00F 109.6 . . ?
H00E C00Y H00F 108.1 . . ?
C00V C00Z H00Z 121.2 . . ?
C00V C00Z C015 117.6(8) . . ?
C015 C00Z H00Z 121.2 . . ?
C2 C010 H010 118.6 . . ?
C2 C010 C011 122.8(7) . . ?
C011 C010 H010 118.6 . . ?
C010 C011 H011 119.7 . . ?
C010 C011 C01A 120.7(8) . . ?
C01A C011 H011 119.7 . . ?
N1 C012 C01N 114.1(7) . . ?
C01V C012 N1 106.9(7) . . ?
C01V C012 C01N 139.0(9) . . ?
C00U C013 C01C 120.0(7) . . ?
C019 C013 C00U 117.9(7) . . ?
C019 C013 C01C 121.7(7) . . ?
C01E C014 C01H 122.3(7) . . ?
C01E C014 C027 118.1(9) . . ?
C027 C014 C01H 118.9(8) . . ?
C00J C015 C026 118.9(8) . . ?
C00Z C015 C00J 117.6(8) . . ?
C00Z C015 C026 123.5(9) . . ?
C01Q C016 O007 119.6(7) . . ?
C01Q C016 C024 120.3(8) . . ?
C024 C016 O007 120.1(7) . . ?
C00T C017 C020 115.6(8) . . ?
C00T C017 C10B 125.8(10) . . ?
C00T C017 C10A 126.1(13) . . ?
C020 C017 C10B 118.1(9) . . ?
C020 C017 C10A 117.9(13) . . ?
H01A C018 H01B 107.9 . . ?
C01J C018 H01A 109.3 . . ?
C01J C018 H01B 109.3 . . ?
C01K C018 H01A 109.3 . . ?
C01K C018 H01B 109.3 . . ?
C01K C018 C01J 111.8(7) . . ?
O004 C019 C00X 117.7(6) . . ?
C013 C019 O004 120.3(7) . . ?
C013 C019 C00X 121.8(7) . . ?
C00W C01A C011 117.8(7) . . ?
C00W C01A H01C 121.1 . . ?
C011 C01A H01C 121.1 . . ?
C01G C01B H01D 119.9 . . ?
C01W C01B H01D 119.9 . . ?
C01W C01B C01G 120.2(9) . . ?
C013 C01C H01E 109.7 . . ?
C013 C01C H01F 109.7 . . ?
H01E C01C H01F 108.2 . . ?
C024 C01C C013 110.0(6) . . ?
C024 C01C H01E 109.7 . . ?
C024 C01C H01F 109.7 . . ?
N4 C01D C00J 117.3(7) . . ?
N4 C01D C01M 123.1(8) . . ?
C01M C01D C00J 119.6(9) . . ?
C014 C01E H01G 118.8 . . ?
C014 C01E C021 122.3(8) . . ?
C021 C01E H01G 118.8 . . ?
O007 C01F H01H 109.7 . . ?
O007 C01F H01I 109.7 . . ?
O007 C01F C01S 110.0(6) . . ?
H01H C01F H01I 108.2 . . ?
C01S C01F H01H 109.7 . . ?
C01S C01F H01I 109.7 . . ?
N4 C01G C01B 122.4(9) . . ?
N4 C01G H01J 118.8 . . ?
C01B C01G H01J 118.8 . . ?
C014 C01H H01K 110.4 . . ?
C014 C01H H01L 110.4 . . ?
C014 C01H C01P 106.5(7) . . ?
H01K C01H H01L 108.6 . . ?
C01P C01H H01K 110.4 . . ?
C01P C01H H01L 110.4 . . ?
C01Q C01I H01M 118.6 . . ?
C01Q C01I C01Y 122.9(8) . . ?
C01Y C01I H01M 118.6 . . ?
C018 C01J H01N 109.5 . . ?
C018 C01J H01O 109.5 . . ?
C018 C01J H01P 109.5 . . ?
H01N C01J H01O 109.5 . . ?
H01N C01J H01P 109.5 . . ?
H01O C01J H01P 109.5 . . ?
O008 C01K C018 108.6(6) . . ?
O008 C01K H01Q 110.0 . . ?
O008 C01K H01R 110.0 . . ?
C018 C01K H01Q 110.0 . . ?
C018 C01K H01R 110.0 . . ?
H01Q C01K H01R 108.3 . . ?
C00S C01L H01S 118.6 . . ?
C025 C01L C00S 122.8(8) . . ?
C025 C01L H01S 118.6 . . ?
C01D C01M C01W 116.4(9) . . ?
C02D C01M C01D 119.5(8) . . ?
C02D C01M C01W 124.1(9) . . ?
C1 C01N C012 115.1(8) . . ?
C1 C01N C02A 121.6(8) . . ?
C02A C01N C012 123.3(8) . . ?
C01Z C01O C01U 122.0(9) . . ?
C01Z C01O C027 118.9(8) . . ?
C027 C01O C01U 119.0(8) . . ?
C00M C01P C01H 122.7(8) . . ?
C00M C01P C020 118.3(7) . . ?
C020 C01P C01H 118.6(7) . . ?
C016 C01Q C01U 119.5(9) . . ?
C01I C01Q C016 119.6(8) . . ?
C01I C01Q C01U 120.8(8) . . ?
C00U C01R C023 117.4(7) . . ?
C00U C01R C02C 120.0(8) . . ?
C023 C01R C02C 122.7(8) . . ?
N00F C01S C01F 113.6(7) . . ?
N00F C01S H01T 108.9 . . ?
N00F C01S H01U 108.9 . . ?
C01F C01S H01T 108.9 . . ?
C01F C01S H01U 108.9 . . ?
H01T C01S H01U 107.7 . . ?
C01Y C01T H01V 117.1 . . ?
C024 C01T H01V 117.1 . . ?
C024 C01T C01Y 125.8(9) . . ?
C01O C01U H01W 109.2 . . ?
C01O C01U H01X 109.2 . . ?
C01Q C01U C01O 112.0(7) . . ?
C01Q C01U H01W 109.2 . . ?
C01Q C01U H01X 109.2 . . ?
H01W C01U H01X 107.9 . . ?
N00F C01V H01Y 127.8 . . ?
C012 C01V N00F 104.4(8) . . ?
C012 C01V H01Y 127.8 . . ?
C01B C01W C01M 119.7(9) . . ?
C01B C01W H01Z 120.1 . . ?
C01M C01W H01Z 120.1 . . ?
C01I C01Y C02E 123.6(8) . . ?
C01T C01Y C01I 114.0(9) . . ?
C01T C01Y C02E 122.3(9) . . ?
C01O C01Z H01 118.6 . . ?
C01O C01Z C021 122.9(9) . . ?
C021 C01Z H01 118.6 . . ?
C017 C020 C01P 123.1(8) . . ?
C017 C020 H020 118.4 . . ?
C01P C020 H020 118.4 . . ?
C01E C021 C20 122.4(9) . . ?
C01E C021 C1D 115.1(11) . . ?
C01Z C021 C01E 117.3(8) . . ?
C01Z C021 C20 120.0(10) . . ?
C01Z C021 C1D 126.8(11) . . ?
O004 C022 H02C 109.6 . . ?
O004 C022 H02D 109.6 . . ?
O004 C022 H02A 109.3 . . ?
O004 C022 H02B 109.3 . . ?
O004 C022 C0 110.5(11) . . ?
O004 C022 C1AA 111.6(8) . . ?
H02C C022 H02D 108.1 . . ?
H02A C022 H02B 108.0 . . ?
C0 C022 H02C 109.6 . . ?
C0 C022 H02D 109.6 . . ?
C1AA C022 H02A 109.3 . . ?
C1AA C022 H02B 109.3 . . ?
C00X C023 C01R 122.3(8) . . ?
C00X C023 H023 118.9 . . ?
C01R C023 H023 118.9 . . ?
C016 C024 C01C 123.3(8) . . ?
C01T C024 C016 116.9(7) . . ?
C01T C024 C01C 119.8(7) . . ?
C01L C025 H025 120.8 . . ?
C01L C025 C02A 118.5(9) . . ?
C02A C025 H025 120.8 . . ?
C015 C026 H026 120.1 . . ?
C02D C026 C015 119.8(9) . . ?
C02D C026 H026 120.1 . . ?
O008 C027 C014 118.4(9) . . ?
O008 C027 C01O 120.9(7) . . ?
C01O C027 C014 120.5(8) . . ?
C18 C20 C021 106.2(10) . . ?
C18 C20 C17 108.0(12) . . ?
C17 C20 C021 112.1(10) . . ?
C19 C20 C021 116.8(10) . . ?
C19 C20 C18 107.1(11) . . ?
C19 C20 C17 106.2(11) . . ?
H13A C13 H13B 109.5 . . ?
H13A C13 H13C 109.5 . . ?
H13B C13 H13C 109.5 . . ?
C02C C13 H13A 109.5 . . ?
C02C C13 H13B 109.5 . . ?
C02C C13 H13C 109.5 . . ?
C01N C02A H02E 120.2 . . ?
C025 C02A C01N 119.6(9) . . ?
C025 C02A H02E 120.2 . . ?
C017 C10B C21 109.0(12) . . ?
C017 C10B C22 113.0(13) . . ?
C22 C10B C21 105.7(13) . . ?
C10 C10B C017 109.0(14) . . ?
C10 C10B C21 105.5(15) . . ?
C10 C10B C22 114.1(13) . . ?
C01R C02C C12 104.9(10) . . ?
C01R C02C C11 110.5(12) . . ?
C01R C02C C14 108.5(9) . . ?
C13 C02C C01R 111.8(13) . . ?
C13 C02C C12 101.9(16) . . ?
C13 C02C C14 107.4(15) . . ?
C12 C02C C14 122.2(17) . . ?
C15 C02C C01R 118.4(13) . . ?
C15 C02C C11 90(2) . . ?
C16 C02C C01R 111.5(19) . . ?
C16 C02C C11 117(2) . . ?
C16 C02C C15 108(2) . . ?
C01M C02D H02F 118.7 . . ?
C026 C02D C01M 122.6(9) . . ?
C026 C02D H02F 118.7 . . ?
C01Y C02E C4 118.7(11) . . ?
C01Y C02E C5 107.5(11) . . ?
C01Y C02E C6 118.5(13) . . ?
C01Y C02E C7 104.8(11) . . ?
C01Y C02E C8 105.7(11) . . ?
C01Y C02E C9 103.2(12) . . ?
C4 C02E C9 106(2) . . ?
C6 C02E C5 107.2(14) . . ?
C6 C02E C7 114.0(19) . . ?
C7 C02E C5 104(2) . . ?
C8 C02E C4 118.2(18) . . ?
C8 C02E C9 102.7(14) . . ?
C022 C0 H0A 109.7 . . ?
C022 C0 H0B 109.7 . . ?
H0A C0 H0B 108.2 . . ?
C3 C0 C022 109.9(17) . . ?
C3 C0 H0A 109.7 . . ?
C3 C0 H0B 109.7 . . ?
C02E C4 H4A 109.5 . . ?
C02E C4 H4B 109.5 . . ?
C02E C4 H4C 109.5 . . ?
H4A C4 H4B 109.5 . . ?
H4A C4 H4C 109.5 . . ?
H4B C4 H4C 109.5 . . ?
H0AA C0AA H0AB 109.5 . . ?
H0AA C0AA H0AC 109.5 . . ?
H0AB C0AA H0AC 109.5 . . ?
C1AA C0AA H0AA 109.5 . . ?
C1AA C0AA H0AB 109.5 . . ?
C1AA C0AA H0AC 109.5 . . ?
Cl03 C02L H02G 108.9 . . ?
Cl03 C02L H02H 108.9 . . ?
Cl00 C02L Cl03 113.2(7) . . ?
Cl00 C02L H02G 108.9 . . ?
Cl00 C02L H02H 108.9 . . ?
H02G C02L H02H 107.8 . . ?
C02C C12 H12A 109.5 . . ?
C02C C12 H12B 109.5 . . ?
C02C C12 H12C 109.5 . . ?
H12A C12 H12B 109.5 . . ?
H12A C12 H12C 109.5 . . ?
H12B C12 H12C 109.5 . . ?
C20 C18 H18A 109.5 . . ?
C20 C18 H18B 109.5 . . ?
C20 C18 H18C 109.5 . . ?
H18A C18 H18B 109.5 . . ?
H18A C18 H18C 109.5 . . ?
H18B C18 H18C 109.5 . . ?
C20 C17 H17A 109.5 . . ?
C20 C17 H17B 109.5 . . ?
C20 C17 H17C 109.5 . . ?
H17A C17 H17B 109.5 . . ?
H17A C17 H17C 109.5 . . ?
H17B C17 H17C 109.5 . . ?
C10B C21 H21A 109.5 . . ?
C10B C21 H21B 109.5 . . ?
C10B C21 H21C 109.5 . . ?
H21A C21 H21B 109.5 . . ?
H21A C21 H21C 109.5 . . ?
H21B C21 H21C 109.5 . . ?
C02C C11 H11A 109.5 . . ?
C02C C11 H11B 109.5 . . ?
C02C C11 H11C 109.5 . . ?
H11A C11 H11B 109.5 . . ?
H11A C11 H11C 109.5 . . ?
H11B C11 H11C 109.5 . . ?
C02E C5 H5A 109.5 . . ?
C02E C5 H5B 109.5 . . ?
C02E C5 H5C 109.5 . . ?
H5A C5 H5B 109.5 . . ?
H5A C5 H5C 109.5 . . ?
H5B C5 H5C 109.5 . . ?
C10B C22 H22A 109.5 . . ?
C10B C22 H22B 109.5 . . ?
C10B C22 H22C 109.5 . . ?
H22A C22 H22B 109.5 . . ?
H22A C22 H22C 109.5 . . ?
H22B C22 H22C 109.5 . . ?
C20 C19 H19A 109.5 . . ?
C20 C19 H19B 109.5 . . ?
C20 C19 H19C 109.5 . . ?
H19A C19 H19B 109.5 . . ?
H19A C19 H19C 109.5 . . ?
H19B C19 H19C 109.5 . . ?
C02E C6 H6A 109.5 . . ?
C02E C6 H6B 109.5 . . ?
C02E C6 H6C 109.5 . . ?
H6A C6 H6B 109.5 . . ?
H6A C6 H6C 109.5 . . ?
H6B C6 H6C 109.5 . . ?
C022 C1AA H1AA 109.4 . . ?
C022 C1AA H1AB 109.4 . . ?
C0AA C1AA C022 111.3(12) . . ?
C0AA C1AA H1AA 109.4 . . ?
C0AA C1AA H1AB 109.4 . . ?
H1AA C1AA H1AB 108.0 . . ?
C0 C3 H3A 109.5 . . ?
C0 C3 H3B 109.5 . . ?
C0 C3 H3C 109.5 . . ?
H3A C3 H3B 109.5 . . ?
H3A C3 H3C 109.5 . . ?
H3B C3 H3C 109.5 . . ?
C02E C7 H7A 109.5 . . ?
C02E C7 H7B 109.5 . . ?
C02E C7 H7C 109.5 . . ?
H7A C7 H7B 109.5 . . ?
H7A C7 H7C 109.5 . . ?
H7B C7 H7C 109.5 . . ?
C02E C8 H8A 109.5 . . ?
C02E C8 H8B 109.5 . . ?
C02E C8 H8C 109.5 . . ?
H8A C8 H8B 109.5 . . ?
H8A C8 H8C 109.5 . . ?
H8B C8 H8C 109.5 . . ?
C02E C9 H9A 109.5 . . ?
C02E C9 H9B 109.5 . . ?
C02E C9 H9C 109.5 . . ?
H9A C9 H9B 109.5 . . ?
H9A C9 H9C 109.5 . . ?
H9B C9 H9C 109.5 . . ?
C10B C10 H10A 109.5 . . ?
C10B C10 H10B 109.5 . . ?
C10B C10 H10C 109.5 . . ?
H10A C10 H10B 109.5 . . ?
H10A C10 H10C 109.5 . . ?
H10B C10 H10C 109.5 . . ?
C02C C14 H14A 109.5 . . ?
C02C C14 H14B 109.5 . . ?
C02C C14 H14C 109.5 . . ?
H14A C14 H14B 109.5 . . ?
H14A C14 H14C 109.5 . . ?
H14B C14 H14C 109.5 . . ?
C02C C15 H15A 109.5 . . ?
C02C C15 H15B 109.5 . . ?
C02C C15 H15C 109.5 . . ?
H15A C15 H15B 109.5 . . ?
H15A C15 H15C 109.5 . . ?
H15B C15 H15C 109.5 . . ?
C02C C16 H16A 109.5 . . ?
C02C C16 H16B 109.5 . . ?
C02C C16 H16C 109.5 . . ?
H16A C16 H16B 109.5 . . ?
H16A C16 H16C 109.5 . . ?
H16B C16 H16C 109.5 . . ?
H1AC C1A H1AD 109.5 . . ?
H1AC C1A H1AE 109.5 . . ?
H1AD C1A H1AE 109.5 . . ?
C1D C1A H1AC 109.5 . . ?
C1D C1A H1AD 109.5 . . ?
C1D C1A H1AE 109.5 . . ?
H1BA C1B H1BB 109.5 . . ?
H1BA C1B H1BC 109.5 . . ?
H1BB C1B H1BC 109.5 . . ?
C1D C1B H1BA 109.5 . . ?
C1D C1B H1BB 109.5 . . ?
C1D C1B H1BC 109.5 . . ?
H1CA C1C H1CB 109.5 . . ?
H1CA C1C H1CC 109.5 . . ?
H1CB C1C H1CC 109.5 . . ?
C1D C1C H1CA 109.5 . . ?
C1D C1C H1CB 109.5 . . ?
C1D C1C H1CC 109.5 . . ?
C1A C1D C021 94.9(14) . . ?
C1A C1D C1B 115(2) . . ?
C1A C1D C1C 118(2) . . ?
C1B C1D C021 114.3(16) . . ?
C1B C1D C1C 107.4(18) . . ?
C1C C1D C021 106.7(14) . . ?
H1EA C1E H1EB 109.5 . . ?
H1EA C1E H1EC 109.5 . . ?
H1EB C1E H1EC 109.5 . . ?
C10A C1E H1EA 109.5 . . ?
C10A C1E H1EB 109.5 . . ?
C10A C1E H1EC 109.5 . . ?
C017 C10A C1E 107.8(19) . . ?
C017 C10A C1F 119(2) . . ?
C017 C10A C1G 107.6(19) . . ?
C1E C10A C1G 104(2) . . ?
C1F C10A C1E 112(2) . . ?
C1F C10A C1G 106(2) . . ?
C10A C1F H1FA 109.5 . . ?
C10A C1F H1FB 109.5 . . ?
C10A C1F H1FC 109.5 . . ?
H1FA C1F H1FB 109.5 . . ?
H1FA C1F H1FC 109.5 . . ?
H1FB C1F H1FC 109.5 . . ?
C10A C1G H1GA 109.5 . . ?
C10A C1G H1GB 109.5 . . ?
C10A C1G H1GC 109.5 . . ?
H1GA C1G H1GB 109.5 . . ?
H1GA C1G H1GC 109.5 . . ?
H1GB C1G H1GC 109.5 . . ?

loop_
_geom_bond_atom_site_label_1
_geom_bond_atom_site_label_2
_geom_bond_distance
_geom_bond_site_symmetry_2
_geom_bond_publ_flag
Ir1 N2 2.026(6) 3_666 ?
Ir1 N3 2.141(7) . ?
Ir1 N1 2.024(6) . ?
Ir1 N4 2.131(6) . ?
Ir1 C2 2.038(8) 3_666 ?
Ir1 C1 2.028(9) . ?
Cl03 C02L 1.756(13) . ?
O004 C019 1.384(8) . ?
O004 C022 1.452(10) . ?
Cl00 C02L 1.710(13) . ?
O006 C00M 1.405(9) . ?
O006 C00Y 1.432(8) . ?
O007 C016 1.408(10) . ?
O007 C01F 1.415(9) . ?
O008 C01K 1.427(10) . ?
O008 C027 1.369(10) . ?
N2 Ir1 2.026(6) 3_666 ?
N2 N00G 1.330(9) . ?
N2 C00P 1.348(9) . ?
N3 C00J 1.350(10) . ?
N3 C00O 1.325(9) . ?
N1 N00E 1.314(8) . ?
N1 C012 1.369(10) . ?
N4 C01D 1.359(11) . ?
N4 C01G 1.341(9) . ?
N00D N00G 1.348(8) . ?
N00D C00N 1.341(10) . ?
N00D C00R 1.484(10) . ?
N00E N00F 1.350(9) . ?
N00F C01S 1.483(9) . ?
N00F C01V 1.370(11) . ?
C2 Ir1 2.038(8) 3_666 ?
C2 C00Q 1.422(10) . ?
C2 C010 1.369(11) . ?
C00I C00K 1.532(10) . ?
C00I C00M 1.390(10) . ?
C00I C00T 1.378(11) . ?
C00J C015 1.405(12) . ?
C00J C01D 1.447(11) . ?
C00K H00A 0.9900 . ?
C00K H00B 0.9900 . ?
C00K C00X 1.500(10) . ?
C1 C00S 1.405(11) . ?
C1 C01N 1.397(12) . ?
C00M C01P 1.395(11) . ?
C00N H00N 0.9500 . ?
C00N C00P 1.373(11) . ?
C00O H00O 0.9500 . ?
C00O C00V 1.370(11) . ?
C00P C00Q 1.462(11) . ?
C00Q C00W 1.379(10) . ?
C00R H00C 0.9900 . ?
C00R H00D 0.9900 . ?
C00R C00Y 1.459(12) . ?
C00S H00S 0.9500 . ?
C00S C01L 1.384(13) . ?
C00T H00T 0.9500 . ?
C00T C017 1.383(11) . ?
C00U H00U 0.9500 . ?
C00U C013 1.412(11) . ?
C00U C01R 1.381(12) . ?
C00V H00V 0.9500 . ?
C00V C00Z 1.383(12) . ?
C00W H00W 0.9500 . ?
C00W C01A 1.397(12) . ?
C00X C019 1.415(10) . ?
C00X C023 1.373(11) . ?
C00Y H00E 0.9900 . ?
C00Y H00F 0.9900 . ?
C00Z H00Z 0.9500 . ?
C00Z C015 1.402(11) . ?
C010 H010 0.9500 . ?
C010 C011 1.391(11) . ?
C011 H011 0.9500 . ?
C011 C01A 1.407(11) . ?
C012 C01N 1.463(11) . ?
C012 C01V 1.354(11) . ?
C013 C019 1.367(10) . ?
C013 C01C 1.528(11) . ?
C014 C01E 1.373(12) . ?
C014 C01H 1.505(12) . ?
C014 C027 1.423(11) . ?
C015 C026 1.434(12) . ?
C016 C01Q 1.392(11) . ?
C016 C024 1.396(10) . ?
C017 C020 1.386(12) . ?
C017 C10B 1.520(15) . ?
C017 C10A 1.498(18) . ?
C018 H01A 0.9900 . ?
C018 H01B 0.9900 . ?
C018 C01J 1.525(12) . ?
C018 C01K 1.508(12) . ?
C01A H01C 0.9500 . ?
C01B H01D 0.9500 . ?
C01B C01G 1.371(12) . ?
C01B C01W 1.352(14) . ?
C01C H01E 0.9900 . ?
C01C H01F 0.9900 . ?
C01C C024 1.521(10) . ?
C01D C01M 1.393(12) . ?
C01E H01G 0.9500 . ?
C01E C021 1.404(13) . ?
C01F H01H 0.9900 . ?
C01F H01I 0.9900 . ?
C01F C01S 1.493(11) . ?
C01G H01J 0.9500 . ?
C01H H01K 0.9900 . ?
C01H H01L 0.9900 . ?
C01H C01P 1.539(11) . ?
C01I H01M 0.9500 . ?
C01I C01Q 1.366(13) . ?
C01I C01Y 1.415(13) . ?
C01J H01N 0.9800 . ?
C01J H01O 0.9800 . ?
C01J H01P 0.9800 . ?
C01K H01Q 0.9900 . ?
C01K H01R 0.9900 . ?
C01L H01S 0.9500 . ?
C01L C025 1.372(13) . ?
C01M C01W 1.427(12) . ?
C01M C02D 1.386(14) . ?
C01N C02A 1.409(13) . ?
C01O C01U 1.529(11) . ?
C01O C01Z 1.371(11) . ?
C01O C027 1.391(13) . ?
C01P C020 1.400(12) . ?
C01Q C01U 1.520(12) . ?
C01R C023 1.408(11) . ?
C01R C02C 1.536(12) . ?
C01S H01T 0.9900 . ?
C01S H01U 0.9900 . ?
C01T H01V 0.9500 . ?
C01T C01Y 1.380(12) . ?
C01T C024 1.379(12) . ?
C01U H01W 0.9900 . ?
C01U H01X 0.9900 . ?
C01V H01Y 0.9500 . ?
C01W H01Z 0.9500 . ?
C01Y C02E 1.518(14) . ?
C01Z H01 0.9500 . ?
C01Z C021 1.384(12) . ?
C020 H020 0.9500 . ?
C021 C20 1.582(14) . ?
C021 C1D 1.554(17) . ?
C022 H02C 0.9900 . ?
C022 H02D 0.9900 . ?
C022 H02A 0.9900 . ?
C022 H02B 0.9900 . ?
C022 C0 1.547(17) . ?
C022 C1AA 1.542(15) . ?
C023 H023 0.9500 . ?
C025 H025 0.9500 . ?
C025 C02A 1.391(13) . ?
C026 H026 0.9500 . ?
C026 C02D 1.366(13) . ?
C20 C18 1.542(13) . ?
C20 C17 1.549(13) . ?
C20 C19 1.537(13) . ?
C13 H13A 0.9800 . ?
C13 H13B 0.9800 . ?
C13 H13C 0.9800 . ?
C13 C02C 1.522(14) . ?
C02A H02E 0.9500 . ?
C10B C21 1.534(14) . ?
C10B C22 1.528(13) . ?
C10B C10 1.493(13) . ?
C02C C12 1.542(14) . ?
C02C C11 1.549(15) . ?
C02C C14 1.547(13) . ?
C02C C15 1.532(15) . ?
C02C C16 1.528(15) . ?
C02D H02F 0.9500 . ?
C02E C4 1.535(15) . ?
C02E C5 1.558(15) . ?
C02E C6 1.535(14) . ?
C02E C7 1.551(15) . ?
C02E C8 1.520(14) . ?
C02E C9 1.552(15) . ?
C0 H0A 0.9900 . ?
C0 H0B 0.9900 . ?
C0 C3 1.538(10) . ?
C4 H4A 0.9800 . ?
C4 H4B 0.9800 . ?
C4 H4C 0.9800 . ?
C0AA H0AA 0.9800 . ?
C0AA H0AB 0.9800 . ?
C0AA H0AC 0.9800 . ?
C0AA C1AA 1.533(9) . ?
C02L H02G 0.9900 . ?
C02L H02H 0.9900 . ?
C12 H12A 0.9800 . ?
C12 H12B 0.9800 . ?
C12 H12C 0.9800 . ?
C18 H18A 0.9800 . ?
C18 H18B 0.9800 . ?
C18 H18C 0.9800 . ?
C17 H17A 0.9800 . ?
C17 H17B 0.9800 . ?
C17 H17C 0.9800 . ?
C21 H21A 0.9800 . ?
C21 H21B 0.9800 . ?
C21 H21C 0.9800 . ?
C11 H11A 0.9800 . ?
C11 H11B 0.9800 . ?
C11 H11C 0.9800 . ?
C5 H5A 0.9800 . ?
C5 H5B 0.9800 . ?
C5 H5C 0.9800 . ?
C22 H22A 0.9800 . ?
C22 H22B 0.9800 . ?
C22 H22C 0.9800 . ?
C19 H19A 0.9800 . ?
C19 H19B 0.9800 . ?
C19 H19C 0.9800 . ?
C6 H6A 0.9800 . ?
C6 H6B 0.9800 . ?
C6 H6C 0.9800 . ?
C1AA H1AA 0.9900 . ?
C1AA H1AB 0.9900 . ?
C3 H3A 0.9800 . ?
C3 H3B 0.9800 . ?
C3 H3C 0.9800 . ?
C7 H7A 0.9800 . ?
C7 H7B 0.9800 . ?
C7 H7C 0.9800 . ?
C8 H8A 0.9800 . ?
C8 H8B 0.9800 . ?
C8 H8C 0.9800 . ?
C9 H9A 0.9800 . ?
C9 H9B 0.9800 . ?
C9 H9C 0.9800 . ?
C10 H10A 0.9800 . ?
C10 H10B 0.9800 . ?
C10 H10C 0.9800 . ?
C14 H14A 0.9800 . ?
C14 H14B 0.9800 . ?
C14 H14C 0.9800 . ?
C15 H15A 0.9800 . ?
C15 H15B 0.9800 . ?
C15 H15C 0.9800 . ?
C16 H16A 0.9800 . ?
C16 H16B 0.9800 . ?
C16 H16C 0.9800 . ?
C1A H1AC 0.9800 . ?
C1A H1AD 0.9800 . ?
C1A H1AE 0.9800 . ?
C1A C1D 1.523(15) . ?
C1B H1BA 0.9800 . ?
C1B H1BB 0.9800 . ?
C1B H1BC 0.9800 . ?
C1B C1D 1.534(15) . ?
C1C H1CA 0.9800 . ?
C1C H1CB 0.9800 . ?
C1C H1CC 0.9800 . ?
C1C C1D 1.538(15) . ?
C1E H1EA 0.9800 . ?
C1E H1EB 0.9800 . ?
C1E H1EC 0.9800 . ?
C1E C10A 1.512(15) . ?
C10A C1F 1.503(15) . ?
C10A C1G 1.532(16) . ?
C1F H1FA 0.9800 . ?
C1F H1FB 0.9800 . ?
C1F H1FC 0.9800 . ?
C1G H1GA 0.9800 . ?
C1G H1GB 0.9800 . ?
C1G H1GC 0.9800 . ?

loop_
_geom_torsion_atom_site_label_1
_geom_torsion_atom_site_label_2
_geom_torsion_atom_site_label_3
_geom_torsion_atom_site_label_4
_geom_torsion
_geom_torsion_site_symmetry_1
_geom_torsion_site_symmetry_2
_geom_torsion_site_symmetry_3
_geom_torsion_site_symmetry_4
_geom_torsion_publ_flag
Ir1 N2 N00G N00D 178.0(5) 3_666 . . . ?
Ir1 N2 C00P C00N -178.5(5) 3_666 . . . ?
Ir1 N2 C00P C00Q 3.6(8) 3_666 . . . ?
Ir1 N3 C00J C015 178.9(6) . . . . ?
Ir1 N3 C00J C01D -3.0(8) . . . . ?
Ir1 N3 C00O C00V -179.6(6) . . . . ?
Ir1 N1 N00E N00F -178.5(5) . . . . ?
Ir1 N1 C012 C01N -1.5(9) . . . . ?
Ir1 N1 C012 C01V 178.6(6) . . . . ?
Ir1 N4 C01D C00J 4.3(8) . . . . ?
Ir1 N4 C01D C01M -173.4(6) . . . . ?
Ir1 N4 C01G C01B 172.3(6) . . . . ?
Ir1 C2 C00Q C00P 2.6(8) 3_666 . . . ?
Ir1 C2 C00Q C00W -176.3(6) 3_666 . . . ?
Ir1 C2 C010 C011 175.4(6) 3_666 . . . ?
Ir1 C1 C00S C01L 178.2(6) . . . . ?
Ir1 C1 C01N C012 1.7(10) . . . . ?
Ir1 C1 C01N C02A -177.0(7) . . . . ?
O004 C022 C0 C3 -168.6(15) . . . . ?
O004 C022 C1AA C0AA -178.9(10) . . . . ?
O006 C00M C01P C01H 12.4(11) . . . . ?
O006 C00M C01P C020 -173.9(7) . . . . ?
O007 C016 C01Q C01I 175.4(7) . . . . ?
O007 C016 C01Q C01U -7.8(11) . . . . ?
O007 C016 C024 C01C 7.7(10) . . . . ?
O007 C016 C024 C01T -174.0(6) . . . . ?
O007 C01F C01S N00F -76.1(9) . . . . ?
N2 C00P C00Q C2 -4.0(9) . . . . ?
N2 C00P C00Q C00W 174.9(7) . . . . ?
N3 C00J C015 C00Z 0.4(11) . . . . ?
N3 C00J C015 C026 -178.8(7) . . . . ?
N3 C00J C01D N4 -0.9(10) . . . . ?
N3 C00J C01D C01M 176.9(7) . . . . ?
N3 C00O C00V C00Z 0.9(12) . . . . ?
N1 N00E N00F C01S 173.8(6) . . . . ?
N1 N00E N00F C01V -0.4(8) . . . . ?
N1 C012 C01N C1 -0.1(11) . . . . ?
N1 C012 C01N C02A 178.5(8) . . . . ?
N1 C012 C01V N00F 0.5(9) . . . . ?
N4 C01D C01M C01W -1.6(11) . . . . ?
N4 C01D C01M C02D -178.8(7) . . . . ?
N00D C00N C00P N2 0.3(8) . . . . ?
N00D C00N C00P C00Q 177.6(8) . . . . ?
N00D C00R C00Y O006 68.3(8) . . . . ?
N00E N1 C012 C01N 179.1(7) . . . . ?
N00E N1 C012 C01V -0.9(9) . . . . ?
N00E N00F C01S C01F 137.9(7) . . . . ?
N00E N00F C01V C012 -0.1(9) . . . . ?
N00G N2 C00P C00N -0.4(9) . . . . ?
N00G N2 C00P C00Q -178.3(6) . . . . ?
N00G N00D C00N C00P -0.2(9) . . . . ?
N00G N00D C00R C00Y 58.4(9) . . . . ?
C2 C00Q C00W C01A 0.7(12) . . . . ?
C2 C010 C011 C01A -0.2(12) . . . . ?
C00I C00K C00X C019 75.5(9) . . . . ?
C00I C00K C00X C023 -94.4(8) . . . . ?
C00I C00M C01P C01H -167.9(7) . . . . ?
C00I C00M C01P C020 5.8(11) . . . . ?
C00I C00T C017 C020 2.2(12) . . . . ?
C00I C00T C017 C10B 174.2(10) . . . . ?
C00I C00T C017 C10A -170.4(15) . . . . ?
C00J N3 C00O C00V 0.7(11) . . . . ?
C00J C015 C026 C02D 0.0(12) . . . . ?
C00J C01D C01M C01W -179.2(7) . . . . ?
C00J C01D C01M C02D 3.6(11) . . . . ?
C00K C00I C00M O006 -9.3(10) . . . . ?
C00K C00I C00M C01P 171.0(7) . . . . ?
C00K C00I C00T C017 -175.2(7) . . . . ?
C00K C00X C019 O004 10.2(10) . . . . ?
C00K C00X C019 C013 -163.7(7) . . . . ?
C00K C00X C023 C01R 168.4(7) . . . . ?
C1 C00S C01L C025 -0.8(14) . . . . ?
C1 C01N C02A C025 -2.4(15) . . . . ?
C00M O006 C00Y C00R 164.3(6) . . . . ?
C00M C00I C00K C00X -123.7(7) . . . . ?
C00M C00I C00T C017 0.3(11) . . . . ?
C00M C01P C020 C017 -3.2(12) . . . . ?
C00N N00D N00G N2 0.0(8) . . . . ?
C00N N00D C00R C00Y -120.9(9) . . . . ?
C00N C00P C00Q C2 178.9(9) . . . . ?
C00N C00P C00Q C00W -2.2(14) . . . . ?
C00O N3 C00J C015 -1.4(10) . . . . ?
C00O N3 C00J C01D 176.7(6) . . . . ?
C00O C00V C00Z C015 -1.9(12) . . . . ?
C00P N2 N00G N00D 0.2(8) . . . . ?
C00P C00Q C00W C01A -178.0(7) . . . . ?
C00Q C2 C010 C011 -0.7(11) . . . . ?
C00Q C00W C01A C011 -1.6(12) . . . . ?
C00R N00D N00G N2 -179.4(6) . . . . ?
C00R N00D C00N C00P 179.1(7) . . . . ?
C00S C1 C01N C012 179.5(7) . . . . ?
C00S C1 C01N C02A 0.8(13) . . . . ?
C00S C01L C025 C02A -0.7(15) . . . . ?
C00T C00I C00K C00X 51.7(9) . . . . ?
C00T C00I C00M O006 175.2(6) . . . . ?
C00T C00I C00M C01P -4.4(11) . . . . ?
C00T C017 C020 C01P -0.8(12) . . . . ?
C00T C017 C10B C21 -113.7(13) . . . . ?
C00T C017 C10B C22 129.0(12) . . . . ?
C00T C017 C10B C10 1.0(16) . . . . ?
C00T C017 C10A C1E -141.6(19) . . . . ?
C00T C017 C10A C1F -13(3) . . . . ?
C00T C017 C10A C1G 107(2) . . . . ?
C00U C013 C019 O004 179.9(6) . . . . ?
C00U C013 C019 C00X -6.5(11) . . . . ?
C00U C013 C01C C024 88.6(8) . . . . ?
C00U C01R C023 C00X -2.7(12) . . . . ?
C00U C01R C02C C13 -177.7(13) . . . . ?
C00U C01R C02C C12 72.6(17) . . . . ?
C00U C01R C02C C11 -29.0(17) . . . . ?
C00U C01R C02C C14 -59.4(13) . . . . ?
C00U C01R C02C C15 72(3) . . . . ?
C00U C01R C02C C16 -161.1(18) . . . . ?
C00V C00Z C015 C00J 1.3(11) . . . . ?
C00V C00Z C015 C026 -179.6(8) . . . . ?
C00Y O006 C00M C00I -83.6(8) . . . . ?
C00Y O006 C00M C01P 96.0(8) . . . . ?
C00Z C015 C026 C02D -179.1(8) . . . . ?
C010 C2 C00Q C00P 179.3(6) . . . . ?
C010 C2 C00Q C00W 0.4(11) . . . . ?
C010 C011 C01A C00W 1.4(12) . . . . ?
C012 N1 N00E N00F 0.8(8) . . . . ?
C012 C01N C02A C025 179.1(9) . . . . ?
C013 C00U C01R C023 2.6(12) . . . . ?
C013 C00U C01R C02C -179.4(7) . . . . ?
C013 C01C C024 C016 115.3(8) . . . . ?
C013 C01C C024 C01T -62.9(9) . . . . ?
C014 C01E C021 C01Z -2.5(13) . . . . ?
C014 C01E C021 C20 171.4(9) . . . . ?
C014 C01E C021 C1D -173.0(11) . . . . ?
C014 C01H C01P C00M 128.0(8) . . . . ?
C014 C01H C01P C020 -45.7(9) . . . . ?
C015 C00J C01D N4 177.3(7) . . . . ?
C015 C00J C01D C01M -5.0(10) . . . . ?
C015 C026 C02D C01M -1.5(13) . . . . ?
C016 O007 C01F C01S 156.8(6) . . . . ?
C016 C01Q C01U C01O -110.8(9) . . . . ?
C019 O004 C022 C0 72.9(13) . . . . ?
C019 O004 C022 C1AA 89.3(10) . . . . ?
C019 C00X C023 C01R -1.7(12) . . . . ?
C019 C013 C01C C024 -84.4(9) . . . . ?
C01C C013 C019 O004 -7.0(11) . . . . ?
C01C C013 C019 C00X 166.6(7) . . . . ?
C01D N4 C01G C01B -3.6(11) . . . . ?
C01D C00J C015 C00Z -177.7(7) . . . . ?
C01D C00J C015 C026 3.1(11) . . . . ?
C01D C01M C01W C01B 0.5(12) . . . . ?
C01D C01M C02D C026 -0.4(13) . . . . ?
C01E C014 C01H C01P 96.8(9) . . . . ?
C01E C014 C027 O008 -176.3(7) . . . . ?
C01E C014 C027 C01O -2.3(12) . . . . ?
C01E C021 C20 C18 66.4(13) . . . . ?
C01E C021 C20 C17 -51.4(14) . . . . ?
C01E C021 C20 C19 -174.3(10) . . . . ?
C01E C021 C1D C1A -129.2(15) . . . . ?
C01E C021 C1D C1B -9(2) . . . . ?
C01E C021 C1D C1C 109.7(16) . . . . ?
C01F O007 C016 C01Q -106.0(8) . . . . ?
C01F O007 C016 C024 75.0(8) . . . . ?
C01G N4 C01D C00J -179.2(6) . . . . ?
C01G N4 C01D C01M 3.1(11) . . . . ?
C01G C01B C01W C01M -1.0(13) . . . . ?
C01H C014 C01E C021 -166.3(8) . . . . ?
C01H C014 C027 O008 -6.2(12) . . . . ?
C01H C014 C027 C01O 167.9(8) . . . . ?
C01H C01P C020 C017 170.8(8) . . . . ?
C01I C01Q C01U C01O 66.0(11) . . . . ?
C01I C01Y C02E C4 -138(2) . . . . ?
C01I C01Y C02E C5 117.9(12) . . . . ?
C01I C01Y C02E C6 -3.6(17) . . . . ?
C01I C01Y C02E C7 -132(2) . . . . ?
C01I C01Y C02E C8 86.9(14) . . . . ?
C01I C01Y C02E C9 -20.6(15) . . . . ?
C01J C018 C01K O008 178.8(7) . . . . ?
C01K O008 C027 C014 -88.7(9) . . . . ?
C01K O008 C027 C01O 97.3(9) . . . . ?
C01L C025 C02A C01N 2.2(15) . . . . ?
C01N C1 C00S C01L 0.8(12) . . . . ?
C01N C012 C01V N00F -179.4(10) . . . . ?
C01O C01Z C021 C01E 0.2(14) . . . . ?
C01O C01Z C021 C20 -173.9(9) . . . . ?
C01O C01Z C021 C1D 169.4(12) . . . . ?
C01Q C016 C024 C01C -171.3(7) . . . . ?
C01Q C016 C024 C01T 6.9(10) . . . . ?
C01Q C01I C01Y C01T 5.7(12) . . . . ?
C01Q C01I C01Y C02E -172.1(8) . . . . ?
C01R C00U C013 C019 1.9(12) . . . . ?
C01R C00U C013 C01C -171.4(7) . . . . ?
C01S N00F C01V C012 -173.7(7) . . . . ?
C01T C01Y C02E C4 45(2) . . . . ?
C01T C01Y C02E C5 -59.8(13) . . . . ?
C01T C01Y C02E C6 178.7(14) . . . . ?
C01T C01Y C02E C7 50(2) . . . . ?
C01T C01Y C02E C8 -90.8(14) . . . . ?
C01T C01Y C02E C9 161.7(13) . . . . ?
C01U C01O C01Z C021 176.8(8) . . . . ?
C01U C01O C027 O008 -2.0(12) . . . . ?
C01U C01O C027 C014 -175.9(8) . . . . ?
C01V N00F C01S C01F -48.8(11) . . . . ?
C01V C012 C01N C1 179.8(10) . . . . ?
C01V C012 C01N C02A -1.6(18) . . . . ?
C01W C01B C01G N4 2.7(13) . . . . ?
C01W C01M C02D C026 -177.4(8) . . . . ?
C01Y C01I C01Q C016 -1.1(13) . . . . ?
C01Y C01I C01Q C01U -177.9(8) . . . . ?
C01Y C01T C024 C016 -1.9(12) . . . . ?
C01Y C01T C024 C01C 176.3(7) . . . . ?
C01Z C01O C01U C01Q -97.9(10) . . . . ?
C01Z C01O C027 O008 174.0(8) . . . . ?
C01Z C01O C027 C014 0.1(13) . . . . ?
C01Z C021 C20 C18 -119.8(11) . . . . ?
C01Z C021 C20 C17 122.4(11) . . . . ?
C01Z C021 C20 C19 -0.5(15) . . . . ?
C01Z C021 C1D C1A 61.4(19) . . . . ?
C01Z C021 C1D C1B -178.2(15) . . . . ?
C01Z C021 C1D C1C -60(2) . . . . ?
C020 C017 C10B C21 58.1(15) . . . . ?
C020 C017 C10B C22 -59.1(15) . . . . ?
C020 C017 C10B C10 172.8(11) . . . . ?
C020 C017 C10A C1E 46(3) . . . . ?
C020 C017 C10A C1F 174(2) . . . . ?
C020 C017 C10A C1G -66(2) . . . . ?
C022 O004 C019 C00X 80.5(8) . . . . ?
C022 O004 C019 C013 -105.6(8) . . . . ?
C023 C00X C019 O004 -179.8(6) . . . . ?
C023 C00X C019 C013 6.4(11) . . . . ?
C023 C01R C02C C13 0.2(15) . . . . ?
C023 C01R C02C C12 -109.5(17) . . . . ?
C023 C01R C02C C11 148.9(15) . . . . ?
C023 C01R C02C C14 118.5(12) . . . . ?
C023 C01R C02C C15 -110(2) . . . . ?
C023 C01R C02C C16 17(2) . . . . ?
C024 C016 C01Q C01I -5.5(11) . . . . ?
C024 C016 C01Q C01U 171.3(7) . . . . ?
C024 C01T C01Y C01I -4.2(12) . . . . ?
C024 C01T C01Y C02E 173.7(8) . . . . ?
C027 O008 C01K C018 167.7(7) . . . . ?
C027 C014 C01E C021 3.5(12) . . . . ?
C027 C014 C01H C01P -72.9(9) . . . . ?
C027 C01O C01U C01Q 78.0(11) . . . . ?
C027 C01O C01Z C021 0.9(14) . . . . ?
C10B C017 C020 C01P -173.4(9) . . . . ?
C02C C01R C023 C00X 179.4(8) . . . . ?
C02D C01M C01W C01B 177.6(9) . . . . ?
C10A C017 C020 C01P 172.5(14) . . . . ?

loop_
_smtbx_masks_void_nr
_smtbx_masks_void_average_x
_smtbx_masks_void_average_y
_smtbx_masks_void_average_z
_smtbx_masks_void_volume
_smtbx_masks_void_count_electrons
_smtbx_masks_void_content
1 0.000 -0.006 0.250 1350.8 384.0 '10 CH2Cl2'
2 0.000 -0.941 0.750 1350.8 383.9 '10 CH2Cl2'
